data_4109734
loop_
_publ_author_name
'Masakazu Hirotsu'
'Philip P. Fontaine'
'Albert Epshteyn'
'Lawrence R. Sita'

_publ_section_title
;
 Dinitrogen Activation at Ambient Temperatures: New Modes of H2 and PhSiH3
 Additions for an "End-On-Bridged" [Ta(IV)]2(\m-\h1:\h1-N2) Complex and
 for the Bis(\m-nitrido) [Ta(V)(\m-N)]2 Product Derived from Facile N\\tbN
 Bond Cleavage
;
_journal_name_full 'Journal of the American Chemical Society'
_journal_page_first 9284
_journal_page_last 9285
_journal_paper_doi 10.1021/ja072248v
_journal_volume 129
_journal_year 2007
_chemical_formula_moiety 'C36 H64 N6 Ta2'
_chemical_formula_sum 'C36 H64 N6 Ta2'
_chemical_formula_weight 942.83
_chemical_name_common 'Dizirconium-dinitrogen yellow complex'
_chemical_name_systematic
;
Dizirconium-dinitrogen yellow complex
;
_space_group_IT_number 2
_symmetry_cell_setting triclinic
_symmetry_space_group_name_Hall '-P 1'
_symmetry_space_group_name_H-M 'P -1'
_atom_sites_solution_hydrogens geom
_atom_sites_solution_primary direct
_atom_sites_solution_secondary difmap
_audit_creation_method 'SHELXL-97 & ZCIF'
_cell_angle_alpha 112.3820(10)
_cell_angle_beta 90.9260(10)
_cell_angle_gamma 102.8820(10)
_cell_formula_units_Z 4
_cell_length_a 11.8563(8)
_cell_length_b 18.9391(12)
_cell_length_c 18.9815(12)
_cell_measurement_reflns_used 7632
_cell_measurement_temperature 220(2)
_cell_measurement_theta_max 28.4
_cell_measurement_theta_min 2.2
_cell_volume 3817.7(4)
_computing_cell_refinement 'SAINT (Bruker, 1999)'
_computing_data_collection 'SMART (Bruker, 1999)'
_computing_data_reduction SAINT
_computing_molecular_graphics 'XSHEL (Bruker, 1999)'
_computing_publication_material SHELXL-97
_computing_structure_refinement 'SHELXL-97 (Sheldrick, 1997)'
_computing_structure_solution 'SHELXS-97 (Sheldrick, 1990)'
_diffrn_ambient_temperature 220(2)
_diffrn_detector 'CCD area detector'
_diffrn_detector_area_resol_mean 8.33
_diffrn_detector_type 'Bruker Smart1000'
_diffrn_measured_fraction_theta_full 0.998
_diffrn_measured_fraction_theta_max 0.998
_diffrn_measurement_details 366,366,366,726
_diffrn_measurement_device_type 'three-circle diffractometer'
_diffrn_measurement_method '\w and \f scans'
_diffrn_measurement_specimen_support 'glass capillary'
_diffrn_orient_matrix_type standard
_diffrn_orient_matrix_UB_11 -0.0142690
_diffrn_orient_matrix_UB_12 0.0091223
_diffrn_orient_matrix_UB_13 0.0541948
_diffrn_orient_matrix_UB_21 -0.0062694
_diffrn_orient_matrix_UB_22 0.0545562
_diffrn_orient_matrix_UB_23 0.0093056
_diffrn_orient_matrix_UB_31 -0.0856634
_diffrn_orient_matrix_UB_32 -0.0203571
_diffrn_orient_matrix_UB_33 -0.0162413
_diffrn_radiation_monochromator graphite
_diffrn_radiation_source 'fine-focus sealed tube'
_diffrn_radiation_type MoK\a
_diffrn_radiation_wavelength 0.71073
_diffrn_reflns_av_R_equivalents 0.0384
_diffrn_reflns_av_sigmaI/netI 0.0418
_diffrn_reflns_limit_h_max 14
_diffrn_reflns_limit_h_min -14
_diffrn_reflns_limit_k_max 22
_diffrn_reflns_limit_k_min -22
_diffrn_reflns_limit_l_max 22
_diffrn_reflns_limit_l_min -22
_diffrn_reflns_number 38394
_diffrn_reflns_theta_full 25.00
_diffrn_reflns_theta_max 25.00
_diffrn_reflns_theta_min 1.20
_diffrn_source_current 30
_diffrn_source_voltage 50
_diffrn_standards_decay_% 1.77
_exptl_absorpt_coefficient_mu 5.760
_exptl_absorpt_correction_T_max 0.750
_exptl_absorpt_correction_T_min 0.494
_exptl_absorpt_correction_type multi-scan
_exptl_absorpt_process_details 'SADABS (Sheldrick, 1996)'
_exptl_crystal_colour yellow
_exptl_crystal_density_diffrn 1.640
_exptl_crystal_density_method not-measured
_exptl_crystal_description prism
_exptl_crystal_F_000 1872
_exptl_crystal_id 'Sita/Hirotsu mh073 yellow'
_exptl_crystal_size_max 0.165
_exptl_crystal_size_mid 0.10
_exptl_crystal_size_min 0.05
_refine_diff_density_max 1.399
_refine_diff_density_min -0.970
_refine_diff_density_rms 0.127
_refine_ls_extinction_method none
_refine_ls_goodness_of_fit_ref 1.000
_refine_ls_hydrogen_treatment constr
_refine_ls_matrix_type full
_refine_ls_number_parameters 833
_refine_ls_number_reflns 13426
_refine_ls_number_restraints 11
_refine_ls_restrained_S_all 1.000
_refine_ls_R_factor_all 0.0394
_refine_ls_R_factor_gt 0.0283
_refine_ls_shift/su_max 0.002
_refine_ls_shift/su_mean 0.000
_refine_ls_structure_factor_coef Fsqd
_refine_ls_weighting_details 'w=1/[\s^2^(Fo^2^)+(0.038P)^2^+0.88P], P=(max(Fo^2^,0)+2Fc^2^)/3'
_refine_ls_weighting_scheme calc
_refine_ls_wR_factor_gt 0.0674
_refine_ls_wR_factor_ref 0.0719
_reflns_number_gt 11202
_reflns_number_total 13426
_reflns_threshold_expression >2sigma(I)
_cod_data_source_file ja072248vsi20070329_103433.cif
_cod_data_source_block cmpd_cis_4
_cod_database_code 4109734

loop_
_symmetry_equiv_pos_as_xyz
'x, y, z'
'-x, -y, -z'

loop_
_atom_site_label
_atom_site_type_symbol
_atom_site_fract_x
_atom_site_fract_y
_atom_site_fract_z
_atom_site_U_iso_or_equiv
_atom_site_adp_type
_atom_site_occupancy
_atom_site_symmetry_multiplicity
_atom_site_calc_flag
_atom_site_refinement_flags
Ta1 Ta 0.425442(17) 0.758336(12) 0.308064(11) 0.02551(6) Uani 1 1 d .
Ta2 Ta 0.645978(17) 0.738382(12) 0.339713(11) 0.02668(6) Uani 1 1 d .
N1 N 0.5719(4) 0.8233(2) 0.3610(2) 0.0360(10) Uani 1 1 d .
N2 N 0.4961(3) 0.6726(2) 0.2945(2) 0.0317(9) Uani 1 1 d .
C10 C 0.2060(4) 0.7532(3) 0.2982(3) 0.0389(13) Uani 1 1 d .
C11 C 0.2577(4) 0.8099(3) 0.3703(3) 0.0385(13) Uani 1 1 d .
C12 C 0.3015(4) 0.7705(3) 0.4120(3) 0.0361(12) Uani 1 1 d .
C13 C 0.2716(4) 0.6894(3) 0.3653(3) 0.0392(13) Uani 1 1 d .
C14 C 0.2121(4) 0.6774(3) 0.2952(3) 0.0371(12) Uani 1 1 d .
C15 C 0.1457(5) 0.7669(4) 0.2361(3) 0.0598(18) Uani 1 1 d .
H15A H 0.1540 0.8230 0.2512 0.090 Uiso 1 1 calc R
H15B H 0.0637 0.7403 0.2281 0.090 Uiso 1 1 calc R
H15C H 0.1804 0.7464 0.1889 0.090 Uiso 1 1 calc R
C16 C 0.2532(5) 0.8943(3) 0.4050(4) 0.0598(18) Uani 1 1 d .
H16A H 0.2399 0.9120 0.3645 0.090 Uiso 1 1 calc R
H16B H 0.3265 0.9261 0.4357 0.090 Uiso 1 1 calc R
H16C H 0.1903 0.8997 0.4371 0.090 Uiso 1 1 calc R
C17 C 0.3471(5) 0.8089(4) 0.4947(3) 0.0587(18) Uani 1 1 d .
H17A H 0.3961 0.8611 0.5056 0.088 Uiso 1 1 calc R
H17B H 0.3924 0.7774 0.5068 0.088 Uiso 1 1 calc R
H17C H 0.2825 0.8132 0.5255 0.088 Uiso 1 1 calc R
C18 C 0.2882(5) 0.6228(4) 0.3862(4) 0.0587(18) Uani 1 1 d .
H18A H 0.2186 0.5798 0.3675 0.088 Uiso 1 1 calc R
H18B H 0.3025 0.6412 0.4415 0.088 Uiso 1 1 calc R
H18C H 0.3542 0.6045 0.3630 0.088 Uiso 1 1 calc R
C19 C 0.1620(5) 0.5998(4) 0.2317(4) 0.0665(19) Uani 1 1 d .
H19A H 0.2210 0.5701 0.2187 0.100 Uiso 1 1 calc R
H19B H 0.1359 0.6078 0.1872 0.100 Uiso 1 1 calc R
H19C H 0.0966 0.5708 0.2477 0.100 Uiso 1 1 calc R
N21 N 0.4230(4) 0.8480(2) 0.2499(2) 0.0329(10) Uani 1 1 d .
N22 N 0.3976(4) 0.7214(2) 0.1848(2) 0.0325(10) Uani 1 1 d .
C20 C 0.4161(4) 0.7925(3) 0.1810(3) 0.0369(13) Uani 1 1 d .
C21 C 0.4226(6) 0.8059(4) 0.1085(3) 0.0554(17) Uani 1 1 d .
H21A H 0.3563 0.8247 0.0998 0.083 Uiso 1 1 calc R
H21B H 0.4219 0.7568 0.0660 0.083 Uiso 1 1 calc R
H21C H 0.4940 0.8448 0.1126 0.083 Uiso 1 1 calc R
C22 C 0.4594(5) 0.9315(3) 0.2625(3) 0.0438(14) Uani 1 1 d .
H22 H 0.5135 0.9360 0.2244 0.053 Uiso 1 1 calc R
C23 C 0.5248(5) 0.9802(3) 0.3408(3) 0.0520(15) Uani 1 1 d .
H23A H 0.4735 0.9779 0.3796 0.078 Uiso 1 1 calc R
H23B H 0.5525 1.0345 0.3464 0.078 Uiso 1 1 calc R
H23C H 0.5906 0.9597 0.3470 0.078 Uiso 1 1 calc R
C24 C 0.3570(6) 0.9645(4) 0.2502(4) 0.0647(19) Uani 1 1 d .
H24A H 0.3165 0.9329 0.1992 0.097 Uiso 1 1 calc R
H24B H 0.3861 1.0186 0.2555 0.097 Uiso 1 1 calc R
H24C H 0.3037 0.9628 0.2881 0.097 Uiso 1 1 calc R
C25 C 0.3874(5) 0.6445(3) 0.1217(3) 0.0385(13) Uani 1 1 d .
H25 H 0.3710 0.6053 0.1452 0.046 Uiso 1 1 calc R
C26 C 0.5006(5) 0.6367(4) 0.0867(3) 0.0560(17) Uani 1 1 d .
H26A H 0.5220 0.6745 0.0632 0.084 Uiso 1 1 calc R
H26B H 0.4905 0.5837 0.0480 0.084 Uiso 1 1 calc R
H26C H 0.5617 0.6467 0.1264 0.084 Uiso 1 1 calc R
C27 C 0.2840(6) 0.6202(4) 0.0602(3) 0.0606(18) Uani 1 1 d .
H27A H 0.2162 0.6335 0.0849 0.091 Uiso 1 1 calc R
H27B H 0.2670 0.5638 0.0304 0.091 Uiso 1 1 calc R
H27C H 0.3035 0.6479 0.0266 0.091 Uiso 1 1 calc R
C30 C 0.8345(4) 0.7395(3) 0.4100(3) 0.0392(13) Uani 1 1 d U
C31 C 0.8141(5) 0.8138(4) 0.4511(3) 0.0455(14) Uani 1 1 d U
C32 C 0.7078(5) 0.8021(3) 0.4826(3) 0.0419(13) Uani 1 1 d U
C33 C 0.6625(5) 0.7211(4) 0.4607(3) 0.0445(13) Uani 1 1 d U
C34 C 0.7424(5) 0.6812(3) 0.4159(3) 0.0353(12) Uani 1 1 d U
C35 C 0.9435(5) 0.7260(4) 0.3712(3) 0.0545(16) Uani 1 1 d .
H35A H 0.9440 0.7400 0.3270 0.082 Uiso 1 1 calc R
H35B H 0.9442 0.6710 0.3547 0.082 Uiso 1 1 calc R
H35C H 1.0119 0.7585 0.4071 0.082 Uiso 1 1 calc R
C36 C 0.8897(6) 0.8937(4) 0.4633(4) 0.071(2) Uani 1 1 d .
H36A H 0.8428 0.9245 0.4514 0.107 Uiso 1 1 calc R
H36B H 0.9511 0.8874 0.4299 0.107 Uiso 1 1 calc R
H36C H 0.9239 0.9206 0.5163 0.107 Uiso 1 1 calc R
C37 C 0.6595(6) 0.8679(4) 0.5350(3) 0.070(2) Uani 1 1 d .
H37A H 0.7216 0.9077 0.5724 0.105 Uiso 1 1 calc R
H37B H 0.5999 0.8472 0.5614 0.105 Uiso 1 1 calc R
H37C H 0.6258 0.8913 0.5051 0.105 Uiso 1 1 calc R
C38 C 0.5641(5) 0.6797(4) 0.4906(3) 0.0611(18) Uani 1 1 d .
H38A H 0.5166 0.6346 0.4483 0.092 Uiso 1 1 calc R
H38B H 0.5168 0.7157 0.5161 0.092 Uiso 1 1 calc R
H38C H 0.5953 0.6621 0.5268 0.092 Uiso 1 1 calc R
C39 C 0.7352(6) 0.5951(3) 0.3904(3) 0.0565(17) Uani 1 1 d .
H39A H 0.7519 0.5836 0.4346 0.085 Uiso 1 1 calc R
H39B H 0.7916 0.5807 0.3545 0.085 Uiso 1 1 calc R
H39C H 0.6575 0.5650 0.3658 0.085 Uiso 1 1 calc R
N41 N 0.7249(3) 0.6550(2) 0.2324(2) 0.0298(9) Uani 1 1 d .
N42 N 0.7617(4) 0.7827(2) 0.2705(2) 0.0333(10) Uani 1 1 d .
C40 C 0.7704(4) 0.7162(3) 0.2159(3) 0.0306(11) Uani 1 1 d .
C41 C 0.8224(5) 0.7093(3) 0.1422(3) 0.0427(13) Uani 1 1 d .
H41A H 0.8776 0.6768 0.1339 0.064 Uiso 1 1 calc R
H41B H 0.8620 0.7614 0.1455 0.064 Uiso 1 1 calc RD
H41C H 0.7610 0.6853 0.0997 0.064 Uiso 1 1 calc R
C42 C 0.7133(4) 0.5742(3) 0.1761(3) 0.0363(12) Uani 1 1 d .
H42 H 0.7011 0.5744 0.1245 0.044 Uiso 1 1 calc R
C43 C 0.6058(5) 0.5191(3) 0.1867(3) 0.0466(14) Uani 1 1 d .
H43A H 0.6181 0.5143 0.2351 0.070 Uiso 1 1 calc R
H43B H 0.5923 0.4676 0.1451 0.070 Uiso 1 1 calc R
H43C H 0.5386 0.5405 0.1866 0.070 Uiso 1 1 calc R
C44 C 0.8216(5) 0.5442(3) 0.1793(3) 0.0524(15) Uani 1 1 d .
H44A H 0.8898 0.5826 0.1775 0.079 Uiso 1 1 calc R
H44B H 0.8144 0.4946 0.1359 0.079 Uiso 1 1 calc R
H44C H 0.8295 0.5363 0.2265 0.079 Uiso 1 1 calc R
C45 C 0.7960(5) 0.8619(3) 0.2691(3) 0.0428(14) Uani 1 1 d .
H45 H 0.7775 0.8982 0.3184 0.051 Uiso 1 1 calc R
C46 C 0.7220(5) 0.8693(4) 0.2069(4) 0.0571(17) Uani 1 1 d .
H46A H 0.7374 0.9241 0.2138 0.086 Uiso 1 1 calc R
H46B H 0.6402 0.8501 0.2105 0.086 Uiso 1 1 calc R
H46C H 0.7414 0.8383 0.1569 0.086 Uiso 1 1 calc R
C47 C 0.9253(5) 0.8921(3) 0.2670(4) 0.0640(19) Uani 1 1 d .
H47A H 0.9695 0.8825 0.3044 0.096 Uiso 1 1 calc R
H47B H 0.9430 0.9482 0.2790 0.096 Uiso 1 1 calc R
H47C H 0.9460 0.8648 0.2162 0.096 Uiso 1 1 calc RD
Ta3 Ta 0.906321(17) 0.750205(11) 0.857953(10) 0.02688(6) Uani 1 1 d .
Ta4 Ta 1.107536(16) 0.755421(11) 0.782277(10) 0.02421(6) Uani 1 1 d .
N3 N 0.9982(4) 0.6788(2) 0.8045(2) 0.0311(9) Uani 1 1 d .
N4 N 1.0225(4) 0.8284(2) 0.8438(2) 0.0311(9) Uani 1 1 d .
C50 C 0.7519(5) 0.7397(3) 0.9529(3) 0.0408(14) Uani 1 1 d .
C51 C 0.7898(5) 0.6691(3) 0.9311(3) 0.0384(13) Uani 1 1 d .
C52 C 0.9079(5) 0.6865(3) 0.9547(3) 0.0378(13) Uani 1 1 d .
C53 C 0.9468(5) 0.7723(3) 0.9925(3) 0.0350(12) Uani 1 1 d .
C54 C 0.8486(5) 0.8030(3) 0.9911(3) 0.0354(12) Uani 1 1 d .
C55 C 0.6288(5) 0.7427(4) 0.9390(3) 0.0547(17) Uani 1 1 d .
H55A H 0.6224 0.7967 0.9635 0.082 Uiso 1 1 calc R
H55B H 0.5779 0.7101 0.9603 0.082 Uiso 1 1 calc R
H55C H 0.6064 0.7233 0.8843 0.082 Uiso 1 1 calc R
C56 C 0.7153(5) 0.5862(3) 0.8936(4) 0.0580(17) Uani 1 1 d .
H56A H 0.7536 0.5552 0.8525 0.087 Uiso 1 1 calc R
H56B H 0.6405 0.5869 0.8729 0.087 Uiso 1 1 calc R
H56C H 0.7037 0.5629 0.9313 0.087 Uiso 1 1 calc R
C57 C 0.9793(5) 0.6290(3) 0.9484(3) 0.0519(16) Uani 1 1 d .
H57A H 0.9974 0.6062 0.8960 0.078 Uiso 1 1 calc R
H57B H 0.9359 0.5875 0.9626 0.078 Uiso 1 1 calc R
H57C H 1.0511 0.6559 0.9825 0.078 Uiso 1 1 calc R
C58 C 1.0608(5) 0.8174(4) 1.0421(3) 0.0542(16) Uani 1 1 d .
H58A H 1.0856 0.8684 1.0390 0.081 Uiso 1 1 calc R
H58B H 1.1193 0.7880 1.0244 0.081 Uiso 1 1 calc R
H58C H 1.0509 0.8247 1.0949 0.081 Uiso 1 1 calc R
C59 C 0.8518(6) 0.8893(3) 1.0299(3) 0.0549(16) Uani 1 1 d .
H59A H 0.8629 0.9055 1.0851 0.082 Uiso 1 1 calc R
H59B H 0.7790 0.8982 1.0155 0.082 Uiso 1 1 calc R
H59C H 0.9157 0.9198 1.0141 0.082 Uiso 1 1 calc R
N61 N 0.7688(4) 0.8132(2) 0.8272(2) 0.0337(10) Uani 1 1 d .
N62 N 0.7620(4) 0.6879(2) 0.7683(2) 0.0320(9) Uani 1 1 d .
C60 C 0.7193(4) 0.7477(3) 0.7695(3) 0.0309(11) Uani 1 1 d .
C61 C 0.6274(5) 0.7410(3) 0.7094(3) 0.0453(14) Uani 1 1 d .
H61A H 0.5673 0.7656 0.7344 0.068 Uiso 1 1 calc R
H61B H 0.5931 0.6858 0.6780 0.068 Uiso 1 1 calc R
H61C H 0.6629 0.7672 0.6773 0.068 Uiso 1 1 calc R
C62 C 0.7466(5) 0.8887(3) 0.8332(3) 0.0402(13) Uani 1 1 d .
H62 H 0.7283 0.8842 0.7803 0.048 Uiso 1 1 calc R
C63 C 0.8537(5) 0.9555(3) 0.8684(3) 0.0524(16) Uani 1 1 d .
H63A H 0.8683 0.9663 0.9224 0.079 Uiso 1 1 calc R
H63B H 0.8416 1.0023 0.8629 0.079 Uiso 1 1 calc R
H63C H 0.9201 0.9411 0.8426 0.079 Uiso 1 1 calc R
C64 C 0.6413(5) 0.9060(3) 0.8761(3) 0.0550(16) Uani 1 1 d .
H64A H 0.5729 0.8636 0.8503 0.083 Uiso 1 1 calc R
H64B H 0.6283 0.9552 0.8772 0.083 Uiso 1 1 calc R
H64C H 0.6560 0.9104 0.9282 0.083 Uiso 1 1 calc R
C65 C 0.7294(4) 0.6070(3) 0.7114(3) 0.0367(12) Uani 1 1 d .
H65 H 0.7742 0.5776 0.7295 0.044 Uiso 1 1 calc R
C66 C 0.7673(5) 0.5999(3) 0.6334(3) 0.0495(15) Uani 1 1 d .
H66A H 0.7230 0.6254 0.6115 0.074 Uiso 1 1 calc R
H66B H 0.7536 0.5447 0.5997 0.074 Uiso 1 1 calc R
H66C H 0.8496 0.6251 0.6392 0.074 Uiso 1 1 calc R
C67 C 0.6005(5) 0.5648(3) 0.7051(4) 0.0529(16) Uani 1 1 d .
H67A H 0.5728 0.5830 0.7551 0.079 Uiso 1 1 calc R
H67B H 0.5922 0.5084 0.6862 0.079 Uiso 1 1 calc R
H67C H 0.5550 0.5764 0.6698 0.079 Uiso 1 1 calc R
C70 C 1.3208(4) 0.7867(3) 0.7520(3) 0.0321(11) Uani 1 1 d .
C71 C 1.3044(4) 0.8566(3) 0.8099(3) 0.0321(11) Uani 1 1 d .
C72 C 1.2799(4) 0.8419(3) 0.8762(3) 0.0337(12) Uani 1 1 d .
C73 C 1.2796(4) 0.7619(3) 0.8592(3) 0.0295(11) Uani 1 1 d .
C74 C 1.3070(4) 0.7289(3) 0.7836(3) 0.0297(11) Uani 1 1 d .
C75 C 1.3508(4) 0.7785(3) 0.6729(3) 0.0440(14) Uani 1 1 d .
H75A H 1.3606 0.7259 0.6447 0.066 Uiso 1 1 calc R
H75B H 1.4227 0.8170 0.6769 0.066 Uiso 1 1 calc R
H75C H 1.2885 0.7874 0.6460 0.066 Uiso 1 1 calc R
C76 C 1.3143(5) 0.9354(3) 0.8053(4) 0.0525(16) Uani 1 1 d .
H76A H 1.2495 0.9563 0.8271 0.079 Uiso 1 1 calc R
H76B H 1.3130 0.9290 0.7521 0.079 Uiso 1 1 calc R
H76C H 1.3869 0.9715 0.8338 0.079 Uiso 1 1 calc R
C77 C 1.2706(5) 0.9040(3) 0.9521(3) 0.0518(16) Uani 1 1 d .
H77A H 1.3306 0.9517 0.9615 0.078 Uiso 1 1 calc R
H77B H 1.2806 0.8854 0.9924 0.078 Uiso 1 1 calc R
H77C H 1.1946 0.9151 0.9517 0.078 Uiso 1 1 calc R
C78 C 1.2766(5) 0.7214(3) 0.9137(3) 0.0457(14) Uani 1 1 d .
H78A H 1.2248 0.6691 0.8905 0.069 Uiso 1 1 calc R
H78B H 1.2488 0.7517 0.9608 0.069 Uiso 1 1 calc R
H78C H 1.3544 0.7172 0.9250 0.069 Uiso 1 1 calc R
C79 C 1.3356(5) 0.6501(3) 0.7486(3) 0.0441(14) Uani 1 1 d .
H79A H 1.4048 0.6509 0.7770 0.066 Uiso 1 1 calc R
H79B H 1.3494 0.6392 0.6956 0.066 Uiso 1 1 calc R
H79C H 1.2709 0.6094 0.7504 0.066 Uiso 1 1 calc R
N81 N 1.0848(3) 0.6666(2) 0.6555(2) 0.0307(9) Uani 1 1 d .
N82 N 1.0709(4) 0.7887(2) 0.6875(2) 0.0352(10) Uani 1 1 d .
C80 C 1.0578(4) 0.7177(3) 0.6303(3) 0.0289(11) Uani 1 1 d .
C81 C 1.0157(5) 0.6979(3) 0.5480(3) 0.0459(14) Uani 1 1 d .
H81A H 1.0819 0.6999 0.5189 0.069 Uiso 1 1 calc R
H81B H 0.9738 0.7356 0.5459 0.069 Uiso 1 1 calc R
H81C H 0.9644 0.6453 0.5264 0.069 Uiso 1 1 calc R
C82 C 1.0656(4) 0.5838(3) 0.6064(3) 0.0366(12) Uani 1 1 d .
H82 H 0.9962 0.5699 0.5695 0.044 Uiso 1 1 calc R
C83 C 1.0382(5) 0.5328(3) 0.6522(3) 0.0444(14) Uani 1 1 d .
H83A H 1.1064 0.5422 0.6865 0.067 Uiso 1 1 calc R
H83B H 1.0161 0.4777 0.6174 0.067 Uiso 1 1 calc R
H83C H 0.9745 0.5458 0.6819 0.067 Uiso 1 1 calc R
C84 C 1.1677(5) 0.5661(3) 0.5596(3) 0.0479(15) Uani 1 1 d .
H84A H 1.1803 0.5971 0.5286 0.072 Uiso 1 1 calc R
H84B H 1.1498 0.5105 0.5265 0.072 Uiso 1 1 calc R
H84C H 1.2375 0.5794 0.5941 0.072 Uiso 1 1 calc R
C85 C 1.0421(4) 0.8580(3) 0.6825(3) 0.0356(12) Uani 1 1 d .
H85 H 1.0641 0.9003 0.7345 0.043 Uiso 1 1 calc R
C86 C 0.9114(5) 0.8458(4) 0.6650(3) 0.0529(16) Uani 1 1 d .
H86A H 0.8856 0.8067 0.6133 0.079 Uiso 1 1 calc R
H86B H 0.8951 0.8952 0.6694 0.079 Uiso 1 1 calc R
H86C H 0.8704 0.8276 0.7012 0.079 Uiso 1 1 calc R
C87 C 1.1126(5) 0.8897(3) 0.6288(3) 0.0494(15) Uani 1 1 d .
H87A H 1.1946 0.8944 0.6401 0.074 Uiso 1 1 calc R
H87B H 1.1008 0.9411 0.6364 0.074 Uiso 1 1 calc R
H87C H 1.0867 0.8537 0.5759 0.074 Uiso 1 1 calc R

loop_
_atom_site_aniso_label
_atom_site_aniso_U_11
_atom_site_aniso_U_22
_atom_site_aniso_U_33
_atom_site_aniso_U_23
_atom_site_aniso_U_13
_atom_site_aniso_U_12
Ta1 0.02169(11) 0.03449(12) 0.02439(11) 0.01404(9) 0.00475(8) 0.01028(9)
Ta2 0.02319(11) 0.03557(12) 0.02626(11) 0.01618(9) 0.00229(8) 0.00979(9)
N1 0.033(3) 0.034(2) 0.042(3) 0.017(2) -0.003(2) 0.0075(19)
N2 0.027(2) 0.035(2) 0.031(2) 0.0100(19) 0.0046(18) 0.0101(19)
C10 0.013(3) 0.064(4) 0.043(3) 0.022(3) 0.003(2) 0.016(2)
C11 0.028(3) 0.049(3) 0.049(3) 0.025(3) 0.019(2) 0.019(3)
C12 0.029(3) 0.052(3) 0.035(3) 0.021(3) 0.016(2) 0.019(3)
C13 0.028(3) 0.046(3) 0.054(3) 0.027(3) 0.017(3) 0.015(3)
C14 0.019(3) 0.046(3) 0.047(3) 0.019(3) 0.011(2) 0.007(2)
C15 0.043(4) 0.097(5) 0.054(4) 0.034(4) 0.009(3) 0.036(4)
C16 0.052(4) 0.053(4) 0.081(5) 0.026(4) 0.029(4) 0.025(3)
C17 0.042(4) 0.097(5) 0.039(3) 0.025(3) 0.017(3) 0.023(3)
C18 0.048(4) 0.065(4) 0.092(5) 0.059(4) 0.024(3) 0.018(3)
C19 0.043(4) 0.058(4) 0.073(5) 0.007(4) 0.006(3) -0.001(3)
N21 0.036(3) 0.040(2) 0.031(2) 0.021(2) 0.0059(19) 0.014(2)
N22 0.036(3) 0.038(2) 0.026(2) 0.0136(19) 0.0028(18) 0.014(2)
C20 0.030(3) 0.059(4) 0.039(3) 0.033(3) 0.009(2) 0.019(3)
C21 0.076(5) 0.069(4) 0.039(3) 0.035(3) 0.008(3) 0.028(4)
C22 0.054(4) 0.041(3) 0.047(3) 0.024(3) 0.013(3) 0.020(3)
C23 0.055(4) 0.040(3) 0.062(4) 0.021(3) 0.010(3) 0.009(3)
C24 0.075(5) 0.066(4) 0.077(5) 0.044(4) 0.010(4) 0.036(4)
C25 0.045(3) 0.041(3) 0.027(3) 0.008(2) 0.001(2) 0.017(3)
C26 0.060(4) 0.069(4) 0.047(4) 0.020(3) 0.011(3) 0.037(3)
C27 0.057(4) 0.068(4) 0.043(3) 0.010(3) -0.013(3) 0.010(3)
C30 0.029(3) 0.064(4) 0.036(3) 0.029(3) -0.003(2) 0.016(3)
C31 0.036(3) 0.060(3) 0.039(3) 0.020(3) -0.014(2) 0.009(3)
C32 0.042(3) 0.055(3) 0.025(3) 0.009(2) -0.006(2) 0.019(3)
C33 0.040(3) 0.075(4) 0.029(3) 0.025(3) 0.005(2) 0.028(3)
C34 0.035(3) 0.053(3) 0.025(3) 0.019(2) 0.000(2) 0.018(2)
C35 0.028(3) 0.091(5) 0.055(4) 0.035(4) 0.004(3) 0.024(3)
C36 0.065(5) 0.059(4) 0.076(5) 0.023(4) -0.024(4) -0.004(4)
C37 0.068(5) 0.082(5) 0.046(4) 0.000(3) -0.011(3) 0.039(4)
C38 0.050(4) 0.104(5) 0.051(4) 0.049(4) 0.017(3) 0.029(4)
C39 0.065(4) 0.063(4) 0.059(4) 0.035(3) 0.003(3) 0.030(3)
N41 0.026(2) 0.036(2) 0.030(2) 0.0147(19) 0.0052(17) 0.0091(18)
N42 0.035(3) 0.037(2) 0.032(2) 0.015(2) 0.0064(19) 0.014(2)
C40 0.021(3) 0.047(3) 0.035(3) 0.022(2) 0.007(2) 0.018(2)
C41 0.041(3) 0.054(3) 0.044(3) 0.026(3) 0.016(3) 0.018(3)
C42 0.038(3) 0.037(3) 0.037(3) 0.015(2) 0.006(2) 0.015(2)
C43 0.040(3) 0.035(3) 0.060(4) 0.017(3) 0.000(3) 0.004(3)
C44 0.047(4) 0.050(4) 0.062(4) 0.017(3) 0.012(3) 0.023(3)
C45 0.042(3) 0.038(3) 0.062(4) 0.030(3) 0.024(3) 0.019(3)
C46 0.057(4) 0.061(4) 0.084(5) 0.054(4) 0.025(4) 0.028(3)
C47 0.049(4) 0.050(4) 0.097(5) 0.030(4) 0.023(4) 0.017(3)
Ta3 0.02534(12) 0.03140(11) 0.02268(11) 0.01008(9) 0.00398(8) 0.00558(9)
Ta4 0.02162(11) 0.02985(11) 0.02272(10) 0.01171(8) 0.00134(8) 0.00705(8)
N3 0.032(2) 0.031(2) 0.031(2) 0.0118(18) 0.0038(18) 0.0090(19)
N4 0.033(2) 0.031(2) 0.034(2) 0.0162(19) 0.0093(18) 0.0125(19)
C50 0.041(3) 0.057(4) 0.031(3) 0.020(3) 0.024(2) 0.019(3)
C51 0.039(3) 0.040(3) 0.033(3) 0.016(2) 0.011(2) 0.000(3)
C52 0.045(3) 0.037(3) 0.032(3) 0.016(2) 0.009(2) 0.006(3)
C53 0.038(3) 0.039(3) 0.025(3) 0.014(2) 0.005(2) 0.001(2)
C54 0.038(3) 0.040(3) 0.029(3) 0.014(2) 0.013(2) 0.008(3)
C55 0.037(4) 0.082(5) 0.056(4) 0.035(4) 0.020(3) 0.023(3)
C56 0.052(4) 0.055(4) 0.057(4) 0.023(3) 0.004(3) -0.007(3)
C57 0.060(4) 0.054(4) 0.062(4) 0.037(3) 0.017(3) 0.026(3)
C58 0.047(4) 0.073(4) 0.037(3) 0.020(3) 0.002(3) 0.007(3)
C59 0.077(5) 0.050(4) 0.037(3) 0.016(3) 0.015(3) 0.017(3)
N61 0.031(2) 0.036(2) 0.035(2) 0.012(2) 0.0020(19) 0.013(2)
N62 0.031(2) 0.032(2) 0.029(2) 0.0078(18) 0.0033(18) 0.0082(19)
C60 0.020(3) 0.037(3) 0.033(3) 0.011(2) 0.007(2) 0.007(2)
C61 0.037(3) 0.051(3) 0.047(3) 0.018(3) -0.007(3) 0.012(3)
C62 0.044(3) 0.035(3) 0.040(3) 0.009(2) 0.002(3) 0.016(3)
C63 0.065(4) 0.033(3) 0.057(4) 0.015(3) 0.003(3) 0.013(3)
C64 0.063(4) 0.050(4) 0.059(4) 0.019(3) 0.009(3) 0.033(3)
C65 0.029(3) 0.033(3) 0.039(3) 0.005(2) 0.002(2) 0.007(2)
C66 0.040(4) 0.052(4) 0.038(3) -0.002(3) 0.004(3) 0.013(3)
C67 0.033(3) 0.038(3) 0.074(4) 0.010(3) 0.007(3) 0.004(3)
C70 0.021(3) 0.049(3) 0.031(3) 0.020(2) 0.001(2) 0.010(2)
C71 0.021(3) 0.035(3) 0.038(3) 0.015(2) 0.003(2) 0.001(2)
C72 0.026(3) 0.038(3) 0.031(3) 0.009(2) -0.002(2) 0.003(2)
C73 0.022(3) 0.043(3) 0.025(2) 0.018(2) -0.003(2) 0.003(2)
C74 0.015(3) 0.031(3) 0.045(3) 0.014(2) 0.007(2) 0.011(2)
C75 0.026(3) 0.073(4) 0.035(3) 0.024(3) 0.008(2) 0.011(3)
C76 0.043(4) 0.044(3) 0.074(4) 0.033(3) 0.003(3) -0.002(3)
C77 0.051(4) 0.046(3) 0.040(3) 0.003(3) 0.002(3) 0.001(3)
C78 0.044(4) 0.067(4) 0.034(3) 0.027(3) -0.001(3) 0.016(3)
C79 0.034(3) 0.050(3) 0.053(3) 0.021(3) 0.000(3) 0.020(3)
N81 0.033(2) 0.035(2) 0.025(2) 0.0120(18) 0.0035(18) 0.0091(19)
N82 0.036(3) 0.044(3) 0.029(2) 0.014(2) 0.0048(19) 0.018(2)
C80 0.022(3) 0.045(3) 0.023(2) 0.016(2) 0.010(2) 0.010(2)
C81 0.052(4) 0.055(4) 0.030(3) 0.016(3) -0.002(3) 0.014(3)
C82 0.032(3) 0.038(3) 0.031(3) 0.004(2) -0.001(2) 0.010(2)
C83 0.047(4) 0.033(3) 0.051(3) 0.012(3) 0.009(3) 0.012(3)
C84 0.052(4) 0.047(3) 0.037(3) 0.006(3) 0.008(3) 0.017(3)
C85 0.037(3) 0.043(3) 0.038(3) 0.024(3) 0.010(2) 0.020(2)
C86 0.043(4) 0.076(4) 0.057(4) 0.035(3) 0.009(3) 0.033(3)
C87 0.057(4) 0.055(4) 0.055(4) 0.034(3) 0.021(3) 0.026(3)

loop_
_atom_type_symbol
_atom_type_description
_atom_type_scat_dispersion_real
_atom_type_scat_dispersion_imag
_atom_type_scat_source
C C 0.0033 0.0016 'International Tables Vol C Tables 4.2.6.8 and 6.1.1.4'
H H 0.0000 0.0000 'International Tables Vol C Tables 4.2.6.8 and 6.1.1.4'
N N 0.0061 0.0033 'International Tables Vol C Tables 4.2.6.8 and 6.1.1.4'
Ta Ta -0.7052 6.5227 'International Tables Vol C Tables 4.2.6.8 and 6.1.1.4'

loop_
_geom_angle_atom_site_label_1
_geom_angle_atom_site_label_2
_geom_angle_atom_site_label_3
_geom_angle
N1 Ta1 N2 84.74(17)
N1 Ta1 N22 118.97(17)
N2 Ta1 N22 90.20(16)
N1 Ta1 N21 87.72(16)
N2 Ta1 N21 137.21(15)
N22 Ta1 N21 57.55(14)
N1 Ta1 C12 102.65(18)
N2 Ta1 C12 108.28(17)
N22 Ta1 C12 135.96(17)
N21 Ta1 C12 114.47(16)
N1 Ta1 C13 124.42(18)
N2 Ta1 C13 85.02(17)
N22 Ta1 C13 115.53(17)
N21 Ta1 C13 132.14(16)
C12 Ta1 C13 32.97(17)
N1 Ta1 C11 112.46(18)
N2 Ta1 C11 138.87(17)
N22 Ta1 C11 110.45(17)
N21 Ta1 C11 82.45(15)
C12 Ta1 C11 33.51(16)
C13 Ta1 C11 54.17(17)
N1 Ta1 C10 142.92(18)
N2 Ta1 C10 127.57(17)
N22 Ta1 C10 82.65(16)
N21 Ta1 C10 79.29(16)
C12 Ta1 C10 54.18(17)
C13 Ta1 C10 53.42(17)
C11 Ta1 C10 31.81(16)
N1 Ta1 C14 155.54(18)
N2 Ta1 C14 95.79(17)
N22 Ta1 C14 85.49(16)
N21 Ta1 C14 107.50(16)
C12 Ta1 C14 53.89(17)
C13 Ta1 C14 31.95(17)
C11 Ta1 C14 53.17(17)
C10 Ta1 C14 32.05(16)
N1 Ta1 Ta2 42.71(12)
N2 Ta1 Ta2 42.23(12)
N22 Ta1 Ta2 106.20(11)
N21 Ta1 Ta2 115.69(10)
C12 Ta1 Ta2 114.36(12)
C13 Ta1 Ta2 111.53(12)
C11 Ta1 Ta2 143.20(13)
C10 Ta1 Ta2 164.94(12)
C14 Ta1 Ta2 134.75(12)
N2 Ta2 N1 84.96(17)
N2 Ta2 N42 119.32(16)
N1 Ta2 N42 90.92(16)
N2 Ta2 N41 88.01(15)
N1 Ta2 N41 137.10(16)
N42 Ta2 N41 56.65(14)
N2 Ta2 C33 101.59(19)
N1 Ta2 C33 105.20(18)
N42 Ta2 C33 137.29(18)
N41 Ta2 C33 117.67(16)
N2 Ta2 C34 110.27(17)
N1 Ta2 C34 136.72(17)
N42 Ta2 C34 113.16(16)
N41 Ta2 C34 85.13(15)
C33 Ta2 C34 33.55(17)
N2 Ta2 C32 123.98(18)
N1 Ta2 C32 83.44(18)
N42 Ta2 C32 115.48(17)
N41 Ta2 C32 133.46(16)
C33 Ta2 C32 32.55(18)
C34 Ta2 C32 54.12(17)
N2 Ta2 C30 141.15(17)
N1 Ta2 C30 127.48(18)
N42 Ta2 C30 84.74(16)
N41 Ta2 C30 80.75(15)
C33 Ta2 C30 53.92(17)
C34 Ta2 C30 32.17(16)
C32 Ta2 C30 52.92(17)
N2 Ta2 C31 154.55(18)
N1 Ta2 C31 96.10(18)
N42 Ta2 C31 86.13(17)
N41 Ta2 C31 107.47(17)
C33 Ta2 C31 53.50(19)
C34 Ta2 C31 53.16(18)
C32 Ta2 C31 31.91(17)
C30 Ta2 C31 31.43(17)
N2 Ta2 Ta1 43.00(12)
N1 Ta2 Ta1 42.16(12)
N42 Ta2 Ta1 106.89(11)
N41 Ta2 Ta1 116.00(9)
C33 Ta2 Ta1 111.55(13)
C34 Ta2 Ta1 139.87(12)
C32 Ta2 Ta1 110.07(13)
C30 Ta2 Ta1 162.91(12)
C31 Ta2 Ta1 134.67(14)
Ta1 N1 Ta2 95.14(18)
Ta2 N2 Ta1 94.77(17)
C11 C10 C14 108.3(5)
C11 C10 C15 126.8(5)
C14 C10 C15 124.8(5)
C11 C10 Ta1 71.8(3)
C14 C10 Ta1 74.8(3)
C15 C10 Ta1 123.0(4)
C10 C11 C12 108.0(5)
C10 C11 C16 127.5(5)
C12 C11 C16 123.8(5)
C10 C11 Ta1 76.4(3)
C12 C11 Ta1 70.4(3)
C16 C11 Ta1 126.1(4)
C13 C12 C11 107.4(5)
C13 C12 C17 127.6(5)
C11 C12 C17 124.0(5)
C13 C12 Ta1 75.8(3)
C11 C12 Ta1 76.1(3)
C17 C12 Ta1 123.6(4)
C12 C13 C14 109.0(5)
C12 C13 C18 127.6(5)
C14 C13 C18 123.2(5)
C12 C13 Ta1 71.2(3)
C14 C13 Ta1 77.7(3)
C18 C13 Ta1 121.7(4)
C13 C14 C10 107.3(5)
C13 C14 C19 125.6(5)
C10 C14 C19 127.0(5)
C13 C14 Ta1 70.3(3)
C10 C14 Ta1 73.2(3)
C19 C14 Ta1 123.3(4)
C20 N21 C22 120.8(4)
C20 N21 Ta1 91.7(3)
C22 N21 Ta1 143.4(3)
C20 N22 C25 127.9(4)
C20 N22 Ta1 99.4(3)
C25 N22 Ta1 131.4(3)
N21 C20 N22 110.3(4)
N21 C20 C21 125.0(5)
N22 C20 C21 124.6(5)
N21 C22 C23 111.1(4)
N21 C22 C24 112.7(5)
C23 C22 C24 110.5(5)
N22 C25 C26 113.0(5)
N22 C25 C27 114.1(5)
C26 C25 C27 112.0(5)
C31 C30 C34 108.8(5)
C31 C30 C35 124.7(5)
C34 C30 C35 126.3(5)
C31 C30 Ta2 75.4(3)
C34 C30 Ta2 71.0(3)
C35 C30 Ta2 123.4(3)
C30 C31 C32 107.8(5)
C30 C31 C36 128.2(6)
C32 C31 C36 124.0(6)
C30 C31 Ta2 73.2(3)
C32 C31 Ta2 71.2(3)
C36 C31 Ta2 122.3(4)
C33 C32 C31 108.4(5)
C33 C32 C37 127.6(6)
C31 C32 C37 123.9(6)
C33 C32 Ta2 70.6(3)
C31 C32 Ta2 76.9(3)
C37 C32 Ta2 121.7(4)
C32 C33 C34 108.1(5)
C32 C33 C38 128.4(5)
C34 C33 C38 122.2(6)
C32 C33 Ta2 76.8(3)
C34 C33 Ta2 75.2(3)
C38 C33 Ta2 124.4(4)
C30 C34 C33 107.0(5)
C30 C34 C39 127.4(5)
C33 C34 C39 125.1(5)
C30 C34 Ta2 76.8(3)
C33 C34 Ta2 71.3(3)
C39 C34 Ta2 123.7(3)
C40 N41 C42 120.9(4)
C40 N41 Ta2 89.9(3)
C42 N41 Ta2 145.6(3)
C40 N42 C45 126.4(4)
C40 N42 Ta2 100.9(3)
C45 N42 Ta2 130.7(3)
N41 C40 N42 111.5(4)
N41 C40 C41 123.3(5)
N42 C40 C41 125.1(4)
N41 C42 C44 113.0(4)
N41 C42 C43 109.8(4)
C44 C42 C43 110.9(4)
N42 C45 C47 115.0(4)
N42 C45 C46 112.1(5)
C47 C45 C46 111.9(5)
N4 Ta3 N3 85.48(17)
N4 Ta3 N62 116.90(16)
N3 Ta3 N62 91.40(16)
N4 Ta3 N61 86.11(16)
N3 Ta3 N61 137.98(15)
N62 Ta3 N61 56.83(14)
N4 Ta3 C53 104.34(17)
N3 Ta3 C53 104.18(17)
N62 Ta3 C53 136.93(16)
N61 Ta3 C53 117.79(16)
N4 Ta3 C54 109.79(17)
N3 Ta3 C54 136.18(17)
N62 Ta3 C54 114.73(16)
N61 Ta3 C54 85.13(16)
C53 Ta3 C54 33.18(17)
N4 Ta3 C52 129.84(17)
N3 Ta3 C52 83.72(17)
N62 Ta3 C52 112.21(16)
N61 Ta3 C52 131.10(16)
C53 Ta3 C52 33.92(16)
C54 Ta3 C52 54.57(17)
N4 Ta3 C50 138.77(17)
N3 Ta3 C50 130.49(17)
N62 Ta3 C50 85.70(17)
N61 Ta3 C50 78.30(16)
C53 Ta3 C50 53.61(18)
C54 Ta3 C50 31.73(16)
C52 Ta3 C50 52.80(18)
N4 Ta3 C51 157.61(17)
N3 Ta3 C51 99.12(17)
N62 Ta3 C51 85.04(16)
N61 Ta3 C51 104.01(16)
C53 Ta3 C51 53.27(16)
C54 Ta3 C51 52.59(16)
C52 Ta3 C51 31.00(17)
C50 Ta3 C51 31.37(16)
N4 Ta3 Ta4 43.23(12)
N3 Ta3 Ta4 42.46(12)
N62 Ta3 Ta4 105.71(10)
N61 Ta3 Ta4 115.16(10)
C53 Ta3 Ta4 112.89(13)
C54 Ta3 Ta4 139.36(12)
C52 Ta3 Ta4 113.60(13)
C50 Ta3 Ta4 165.60(13)
C51 Ta3 Ta4 138.91(13)
N3 Ta4 N4 84.99(17)
N3 Ta4 N82 121.98(17)
N4 Ta4 N82 88.23(16)
N3 Ta4 N81 88.78(15)
N4 Ta4 N81 135.23(16)
N82 Ta4 N81 58.40(14)
N3 Ta4 C73 98.76(16)
N4 Ta4 C73 110.12(17)
N82 Ta4 C73 137.00(15)
N81 Ta4 C73 114.64(15)
N3 Ta4 C72 120.38(17)
N4 Ta4 C72 85.82(17)
N82 Ta4 C72 116.42(16)
N81 Ta4 C72 133.82(15)
C73 Ta4 C72 33.53(16)
N3 Ta4 C74 109.80(16)
N4 Ta4 C74 139.85(17)
N82 Ta4 C74 111.78(16)
N81 Ta4 C74 83.60(15)
C73 Ta4 C74 32.83(15)
C72 Ta4 C74 54.28(16)
N3 Ta4 C71 151.78(16)
N4 Ta4 C71 96.30(17)
N82 Ta4 C71 86.24(16)
N81 Ta4 C71 108.98(15)
C73 Ta4 C71 54.25(16)
C72 Ta4 C71 32.33(15)
C74 Ta4 C71 53.25(16)
N3 Ta4 C70 141.15(16)
N4 Ta4 C70 127.80(17)
N82 Ta4 C70 83.65(15)
N81 Ta4 C70 80.83(15)
C73 Ta4 C70 54.11(15)
C72 Ta4 C70 53.69(16)
C74 Ta4 C70 32.14(15)
C71 Ta4 C70 31.89(15)
N3 Ta4 Ta3 43.04(12)
N4 Ta4 Ta3 42.15(12)
N82 Ta4 Ta3 106.63(11)
N81 Ta4 Ta3 115.50(10)
C73 Ta4 Ta3 112.97(11)
C72 Ta4 Ta3 109.78(11)
C74 Ta4 Ta3 141.50(11)
C71 Ta4 Ta3 133.88(11)
C70 Ta4 Ta3 163.47(11)
Ta4 N3 Ta3 94.50(17)
Ta3 N4 Ta4 94.62(17)
C54 C50 C51 107.7(5)
C54 C50 C55 128.0(5)
C51 C50 C55 124.3(5)
C54 C50 Ta3 69.9(3)
C51 C50 Ta3 74.9(3)
C55 C50 Ta3 122.8(3)
C52 C51 C50 110.0(5)
C52 C51 C56 123.0(5)
C50 C51 C56 126.8(5)
C52 C51 Ta3 71.3(3)
C50 C51 Ta3 73.7(3)
C56 C51 Ta3 125.1(4)
C51 C52 C53 106.5(5)
C51 C52 C57 126.9(5)
C53 C52 C57 126.4(5)
C51 C52 Ta3 77.7(3)
C53 C52 Ta3 69.0(3)
C57 C52 Ta3 122.1(3)
C54 C53 C52 107.5(5)
C54 C53 C58 125.4(5)
C52 C53 C58 125.1(5)
C54 C53 Ta3 75.9(3)
C52 C53 Ta3 77.1(3)
C58 C53 Ta3 125.7(3)
C50 C54 C53 108.4(5)
C50 C54 C59 128.1(5)
C53 C54 C59 123.3(5)
C50 C54 Ta3 78.4(3)
C53 C54 Ta3 71.0(3)
C59 C54 Ta3 119.5(3)
C60 N61 C62 120.8(4)
C60 N61 Ta3 90.2(3)
C62 N61 Ta3 145.6(3)
C60 N62 C65 127.1(4)
C60 N62 Ta3 100.4(3)
C65 N62 Ta3 131.7(3)
N61 C60 N62 112.0(4)
N61 C60 C61 124.1(5)
N62 C60 C61 123.9(4)
N61 C62 C63 111.2(4)
N61 C62 C64 112.3(4)
C63 C62 C64 111.5(5)
N62 C65 C66 112.6(4)
N62 C65 C67 114.4(4)
C66 C65 C67 111.5(5)
C71 C70 C74 107.3(4)
C71 C70 C75 125.0(5)
C74 C70 C75 127.6(5)
C71 C70 Ta4 73.2(3)
C74 C70 Ta4 71.4(3)
C75 C70 Ta4 122.2(3)
C72 C71 C70 108.6(4)
C72 C71 C76 123.8(5)
C70 C71 C76 127.6(5)
C72 C71 Ta4 70.8(3)
C70 C71 Ta4 74.9(3)
C76 C71 Ta4 121.6(3)
C71 C72 C73 107.6(4)
C71 C72 C77 124.2(5)
C73 C72 C77 127.8(5)
C71 C72 Ta4 76.8(3)
C73 C72 Ta4 71.3(3)
C77 C72 Ta4 123.0(4)
C74 C73 C72 108.0(4)
C74 C73 C78 122.8(5)
C72 C73 C78 128.1(4)
C74 C73 Ta4 76.9(3)
C72 C73 Ta4 75.1(3)
C78 C73 Ta4 123.8(3)
C73 C74 C70 108.5(4)
C73 C74 C79 124.3(4)
C70 C74 C79 126.5(5)
C73 C74 Ta4 70.3(3)
C70 C74 Ta4 76.4(3)
C79 C74 Ta4 126.7(3)
C80 N81 C82 121.7(4)
C80 N81 Ta4 92.1(3)
C82 N81 Ta4 143.8(3)
C80 N82 C85 126.9(4)
C80 N82 Ta4 97.7(3)
C85 N82 Ta4 134.2(3)
N81 C80 N82 111.3(4)
N81 C80 C81 124.1(4)
N82 C80 C81 124.6(5)
N81 C82 C83 111.1(4)
N81 C82 C84 112.5(4)
C83 C82 C84 111.2(5)
N82 C85 C86 112.2(4)
N82 C85 C87 114.3(4)
C86 C85 C87 112.0(4)

loop_
_geom_bond_atom_site_label_1
_geom_bond_atom_site_label_2
_geom_bond_distance
Ta1 N1 1.894(4)
Ta1 N2 1.924(4)
Ta1 N22 2.168(4)
Ta1 N21 2.356(4)
Ta1 C12 2.450(5)
Ta1 C13 2.508(5)
Ta1 C11 2.524(5)
Ta1 C10 2.583(5)
Ta1 C14 2.603(5)
Ta1 Ta2 2.8113(3)
Ta2 N2 1.896(4)
Ta2 N1 1.914(4)
Ta2 N42 2.167(4)
Ta2 N41 2.406(4)
Ta2 C33 2.451(5)
Ta2 C34 2.502(5)
Ta2 C32 2.530(5)
Ta2 C30 2.576(5)
Ta2 C31 2.604(5)
C10 C11 1.401(7)
C10 C14 1.432(7)
C10 C15 1.503(7)
C11 C12 1.436(7)
C11 C16 1.493(7)
C12 C13 1.408(7)
C12 C17 1.487(7)
C13 C14 1.410(7)
C13 C18 1.509(7)
C14 C19 1.485(7)
N21 C20 1.316(6)
N21 C22 1.466(6)
N22 C20 1.346(6)
N22 C25 1.469(6)
C20 C21 1.489(7)
C22 C23 1.505(7)
C22 C24 1.535(8)
C25 C26 1.520(8)
C25 C27 1.539(7)
C30 C31 1.404(8)
C30 C34 1.409(7)
C30 C35 1.521(7)
C31 C32 1.413(8)
C31 C36 1.506(8)
C32 C33 1.398(8)
C32 C37 1.505(8)
C33 C34 1.430(7)
C33 C38 1.501(8)
C34 C39 1.497(7)
N41 C40 1.318(6)
N41 C42 1.468(6)
N42 C40 1.319(6)
N42 C45 1.475(6)
C40 C41 1.510(6)
C42 C44 1.525(7)
C42 C43 1.526(7)
C45 C47 1.519(8)
C45 C46 1.527(8)
Ta3 N4 1.890(4)
Ta3 N3 1.922(4)
Ta3 N62 2.166(4)
Ta3 N61 2.407(4)
Ta3 C53 2.446(5)
Ta3 C54 2.509(5)
Ta3 C52 2.554(5)
Ta3 C50 2.618(5)
Ta3 C51 2.634(5)
Ta3 Ta4 2.8068(3)
Ta4 N3 1.901(4)
Ta4 N4 1.929(4)
Ta4 N82 2.187(4)
Ta4 N81 2.321(4)
Ta4 C73 2.442(5)
Ta4 C72 2.491(5)
Ta4 C74 2.526(5)
Ta4 C71 2.568(5)
Ta4 C70 2.591(5)
C50 C54 1.406(7)
C50 C51 1.420(7)
C50 C55 1.496(7)
C51 C52 1.389(7)
C51 C56 1.504(7)
C52 C53 1.462(7)
C52 C57 1.495(7)
C53 C54 1.416(7)
C53 C58 1.509(7)
C54 C59 1.506(7)
N61 C60 1.304(6)
N61 C62 1.474(6)
N62 C60 1.333(6)
N62 C65 1.458(6)
C60 C61 1.514(7)
C62 C63 1.507(7)
C62 C64 1.531(8)
C65 C66 1.521(7)
C65 C67 1.538(7)
C70 C71 1.417(7)
C70 C74 1.418(7)
C70 C75 1.507(6)
C71 C72 1.410(7)
C71 C76 1.506(7)
C72 C73 1.423(7)
C72 C77 1.497(7)
C73 C74 1.406(6)
C73 C78 1.502(6)
C74 C79 1.503(7)
N81 C80 1.325(6)
N81 C82 1.449(6)
N82 C80 1.342(6)
N82 C85 1.464(6)
C80 C81 1.507(6)
C82 C83 1.518(7)
C82 C84 1.535(7)
C85 C86 1.526(7)
C85 C87 1.540(7)

loop_
_geom_torsion_atom_site_label_1
_geom_torsion_atom_site_label_2
_geom_torsion_atom_site_label_3
_geom_torsion_atom_site_label_4
_geom_torsion
N1 Ta1 Ta2 N2 172.9(2)
N22 Ta1 Ta2 N2 -71.7(2)
N21 Ta1 Ta2 N2 -133.0(2)
C12 Ta1 Ta2 N2 90.8(2)
C13 Ta1 Ta2 N2 55.0(2)
C11 Ta1 Ta2 N2 113.5(3)
C10 Ta1 Ta2 N2 52.9(5)
C14 Ta1 Ta2 N2 28.3(2)
N2 Ta1 Ta2 N1 -172.9(2)
N22 Ta1 Ta2 N1 115.4(2)
N21 Ta1 Ta2 N1 54.1(2)
C12 Ta1 Ta2 N1 -82.2(2)
C13 Ta1 Ta2 N1 -117.9(2)
C11 Ta1 Ta2 N1 -59.5(3)
C10 Ta1 Ta2 N1 -120.0(5)
C14 Ta1 Ta2 N1 -144.7(3)
N1 Ta1 Ta2 N42 -71.9(2)
N2 Ta1 Ta2 N42 115.1(2)
N22 Ta1 Ta2 N42 43.48(16)
N21 Ta1 Ta2 N42 -17.82(16)
C12 Ta1 Ta2 N42 -154.09(18)
C13 Ta1 Ta2 N42 170.14(17)
C11 Ta1 Ta2 N42 -131.4(2)
C10 Ta1 Ta2 N42 168.1(5)
C14 Ta1 Ta2 N42 143.4(2)
N1 Ta1 Ta2 N41 -132.5(2)
N2 Ta1 Ta2 N41 54.6(2)
N22 Ta1 Ta2 N41 -17.11(15)
N21 Ta1 Ta2 N41 -78.41(15)
C12 Ta1 Ta2 N41 145.32(17)
C13 Ta1 Ta2 N41 109.56(17)
C11 Ta1 Ta2 N41 168.0(2)
C10 Ta1 Ta2 N41 107.5(5)
C14 Ta1 Ta2 N41 82.84(19)
N1 Ta1 Ta2 C33 89.1(2)
N2 Ta1 Ta2 C33 -83.9(2)
N22 Ta1 Ta2 C33 -155.53(19)
N21 Ta1 Ta2 C33 143.2(2)
C12 Ta1 Ta2 C33 6.9(2)
C13 Ta1 Ta2 C33 -28.9(2)
C11 Ta1 Ta2 C33 29.6(3)
C10 Ta1 Ta2 C33 -31.0(5)
C14 Ta1 Ta2 C33 -55.6(2)
N1 Ta1 Ta2 C34 111.9(3)
N2 Ta1 Ta2 C34 -61.1(3)
N22 Ta1 Ta2 C34 -132.7(2)
N21 Ta1 Ta2 C34 166.0(2)
C12 Ta1 Ta2 C34 29.7(2)
C13 Ta1 Ta2 C34 -6.0(2)
C11 Ta1 Ta2 C34 52.4(3)
C10 Ta1 Ta2 C34 -8.1(5)
C14 Ta1 Ta2 C34 -32.8(2)
N1 Ta1 Ta2 C32 54.2(2)
N2 Ta1 Ta2 C32 -118.7(2)
N22 Ta1 Ta2 C32 169.61(18)
N21 Ta1 Ta2 C32 108.31(18)
C12 Ta1 Ta2 C32 -28.0(2)
C13 Ta1 Ta2 C32 -63.7(2)
C11 Ta1 Ta2 C32 -5.3(2)
C10 Ta1 Ta2 C32 -65.8(5)
C14 Ta1 Ta2 C32 -90.4(2)
N1 Ta1 Ta2 C30 59.5(5)
N2 Ta1 Ta2 C30 -113.4(5)
N22 Ta1 Ta2 C30 174.9(4)
N21 Ta1 Ta2 C30 113.6(4)
C12 Ta1 Ta2 C30 -22.7(4)
C13 Ta1 Ta2 C30 -58.4(4)
C11 Ta1 Ta2 C30 0.0(5)
C10 Ta1 Ta2 C30 -60.5(6)
C14 Ta1 Ta2 C30 -85.1(4)
N1 Ta1 Ta2 C31 29.7(3)
N2 Ta1 Ta2 C31 -143.3(3)
N22 Ta1 Ta2 C31 145.1(2)
N21 Ta1 Ta2 C31 83.8(2)
C12 Ta1 Ta2 C31 -52.5(2)
C13 Ta1 Ta2 C31 -88.3(2)
C11 Ta1 Ta2 C31 -29.8(3)
C10 Ta1 Ta2 C31 -90.4(5)
C14 Ta1 Ta2 C31 -115.0(2)
N2 Ta1 N1 Ta2 4.76(16)
N22 Ta1 N1 Ta2 -82.6(2)
N21 Ta1 N1 Ta2 -133.07(17)
C12 Ta1 N1 Ta2 112.35(18)
C13 Ta1 N1 Ta2 85.0(2)
C11 Ta1 N1 Ta2 146.06(16)
C10 Ta1 N1 Ta2 158.1(2)
C14 Ta1 N1 Ta2 97.2(4)
N2 Ta2 N1 Ta1 -4.83(17)
N42 Ta2 N1 Ta1 114.53(17)
N41 Ta2 N1 Ta1 76.8(3)
C33 Ta2 N1 Ta1 -105.5(2)
C34 Ta2 N1 Ta1 -119.3(2)
C32 Ta2 N1 Ta1 -129.9(2)
C30 Ta2 N1 Ta1 -161.39(15)
C31 Ta2 N1 Ta1 -159.27(18)
N1 Ta2 N2 Ta1 4.75(16)
N42 Ta2 N2 Ta1 -83.47(19)
N41 Ta2 N2 Ta1 -132.89(16)
C33 Ta2 N2 Ta1 109.26(18)
C34 Ta2 N2 Ta1 143.04(15)
C32 Ta2 N2 Ta1 83.3(2)
C30 Ta2 N2 Ta1 154.5(2)
C31 Ta2 N2 Ta1 98.4(4)
N1 Ta1 N2 Ta2 -4.80(17)
N22 Ta1 N2 Ta2 114.29(17)
N21 Ta1 N2 Ta2 76.1(2)
C12 Ta1 N2 Ta2 -106.41(18)
C13 Ta1 N2 Ta2 -130.10(19)
C11 Ta1 N2 Ta2 -123.4(2)
C10 Ta1 N2 Ta2 -164.84(15)
C14 Ta1 N2 Ta2 -160.23(17)
N1 Ta1 C10 C11 -21.4(5)
N2 Ta1 C10 C11 124.2(3)
N22 Ta1 C10 C11 -151.2(3)
N21 Ta1 C10 C11 -92.9(3)
C12 Ta1 C10 C11 38.1(3)
C13 Ta1 C10 C11 79.3(3)
C14 Ta1 C10 C11 115.6(4)
Ta2 Ta1 C10 C11 81.7(6)
N1 Ta1 C10 C14 -137.0(3)
N2 Ta1 C10 C14 8.7(4)
N22 Ta1 C10 C14 93.2(3)
N21 Ta1 C10 C14 151.5(3)
C12 Ta1 C10 C14 -77.5(3)
C13 Ta1 C10 C14 -36.3(3)
C11 Ta1 C10 C14 -115.6(4)
Ta2 Ta1 C10 C14 -33.9(7)
N1 Ta1 C10 C15 101.1(5)
N2 Ta1 C10 C15 -113.2(5)
N22 Ta1 C10 C15 -28.7(5)
N21 Ta1 C10 C15 29.6(5)
C12 Ta1 C10 C15 160.6(6)
C13 Ta1 C10 C15 -158.2(6)
C11 Ta1 C10 C15 122.5(6)
C14 Ta1 C10 C15 -121.9(6)
Ta2 Ta1 C10 C15 -155.8(4)
C14 C10 C11 C12 2.6(6)
C15 C10 C11 C12 178.2(5)
Ta1 C10 C11 C12 -63.8(3)
C14 C10 C11 C16 -168.2(5)
C15 C10 C11 C16 7.4(9)
Ta1 C10 C11 C16 125.4(5)
C14 C10 C11 Ta1 66.4(3)
C15 C10 C11 Ta1 -118.0(5)
N1 Ta1 C11 C10 166.2(3)
N2 Ta1 C11 C10 -85.0(4)
N22 Ta1 C11 C10 30.7(3)
N21 Ta1 C11 C10 81.8(3)
C12 Ta1 C11 C10 -115.0(5)
C13 Ta1 C11 C10 -76.7(3)
C14 Ta1 C11 C10 -36.7(3)
Ta2 Ta1 C11 C10 -154.6(3)
N1 Ta1 C11 C12 -78.7(3)
N2 Ta1 C11 C12 30.1(4)
N22 Ta1 C11 C12 145.7(3)
N21 Ta1 C11 C12 -163.1(3)
C13 Ta1 C11 C12 38.4(3)
C10 Ta1 C11 C12 115.0(5)
C14 Ta1 C11 C12 78.3(3)
Ta2 Ta1 C11 C12 -39.5(4)
N1 Ta1 C11 C16 39.4(5)
N2 Ta1 C11 C16 148.2(4)
N22 Ta1 C11 C16 -96.1(5)
N21 Ta1 C11 C16 -45.0(5)
C12 Ta1 C11 C16 118.1(6)
C13 Ta1 C11 C16 156.5(6)
C10 Ta1 C11 C16 -126.8(6)
C14 Ta1 C11 C16 -163.5(6)
Ta2 Ta1 C11 C16 78.6(5)
C10 C11 C12 C13 -2.2(6)
C16 C11 C12 C13 169.0(5)
Ta1 C11 C12 C13 -70.0(3)
C10 C11 C12 C17 -170.8(5)
C16 C11 C12 C17 0.3(8)
Ta1 C11 C12 C17 121.3(5)
C10 C11 C12 Ta1 67.8(3)
C16 C11 C12 Ta1 -121.0(5)
N1 Ta1 C12 C13 -135.9(3)
N2 Ta1 C12 C13 -47.4(3)
N22 Ta1 C12 C13 62.9(4)
N21 Ta1 C12 C13 130.8(3)
C11 Ta1 C12 C13 112.3(5)
C10 Ta1 C12 C13 76.2(3)
C14 Ta1 C12 C13 36.4(3)
Ta2 Ta1 C12 C13 -92.4(3)
N1 Ta1 C12 C11 111.7(3)
N2 Ta1 C12 C11 -159.7(3)
N22 Ta1 C12 C11 -49.4(4)
N21 Ta1 C12 C11 18.4(4)
C13 Ta1 C12 C11 -112.3(5)
C10 Ta1 C12 C11 -36.1(3)
C14 Ta1 C12 C11 -76.0(3)
Ta2 Ta1 C12 C11 155.3(3)
N1 Ta1 C12 C17 -10.0(5)
N2 Ta1 C12 C17 78.6(5)
N22 Ta1 C12 C17 -171.1(4)
N21 Ta1 C12 C17 -103.3(5)
C13 Ta1 C12 C17 125.9(6)
C11 Ta1 C12 C17 -121.7(6)
C10 Ta1 C12 C17 -157.8(6)
C14 Ta1 C12 C17 162.3(6)
Ta2 Ta1 C12 C17 33.5(5)
C11 C12 C13 C14 0.9(6)
C17 C12 C13 C14 169.1(5)
Ta1 C12 C13 C14 -69.3(4)
C11 C12 C13 C18 -173.8(5)
C17 C12 C13 C18 -5.6(9)
Ta1 C12 C13 C18 116.1(5)
C11 C12 C13 Ta1 70.2(3)
C17 C12 C13 Ta1 -121.7(5)
N1 Ta1 C13 C12 55.3(4)
N2 Ta1 C13 C12 135.5(3)
N22 Ta1 C13 C12 -136.7(3)
N21 Ta1 C13 C12 -68.4(4)
C11 Ta1 C13 C12 -39.0(3)
C10 Ta1 C13 C12 -78.7(3)
C14 Ta1 C13 C12 -115.2(5)
Ta2 Ta1 C13 C12 101.9(3)
N1 Ta1 C13 C14 170.5(3)
N2 Ta1 C13 C14 -109.3(3)
N22 Ta1 C13 C14 -21.5(4)
N21 Ta1 C13 C14 46.8(4)
C12 Ta1 C13 C14 115.2(5)
C11 Ta1 C13 C14 76.1(3)
C10 Ta1 C13 C14 36.4(3)
Ta2 Ta1 C13 C14 -142.9(3)
N1 Ta1 C13 C18 -67.9(5)
N2 Ta1 C13 C18 12.3(5)
N22 Ta1 C13 C18 100.1(5)
N21 Ta1 C13 C18 168.4(4)
C12 Ta1 C13 C18 -123.2(6)
C11 Ta1 C13 C18 -162.3(6)
C10 Ta1 C13 C18 158.0(6)
C14 Ta1 C13 C18 121.6(6)
Ta2 Ta1 C13 C18 -21.3(5)
C12 C13 C14 C10 0.7(6)
C18 C13 C14 C10 175.6(5)
Ta1 C13 C14 C10 -64.3(3)
C12 C13 C14 C19 -177.5(5)
C18 C13 C14 C19 -2.6(8)
Ta1 C13 C14 C19 117.5(5)
C12 C13 C14 Ta1 65.0(3)
C18 C13 C14 Ta1 -120.1(5)
C11 C10 C14 C13 -2.0(6)
C15 C10 C14 C13 -177.7(5)
Ta1 C10 C14 C13 62.4(3)
C11 C10 C14 C19 176.1(5)
C15 C10 C14 C19 0.4(8)
Ta1 C10 C14 C19 -119.4(5)
C11 C10 C14 Ta1 -64.4(3)
C15 C10 C14 Ta1 119.8(5)
N1 Ta1 C14 C13 -19.1(6)
N2 Ta1 C14 C13 70.9(3)
N22 Ta1 C14 C13 160.6(3)
N21 Ta1 C14 C13 -145.5(3)
C12 Ta1 C14 C13 -37.6(3)
C11 Ta1 C14 C13 -79.6(3)
C10 Ta1 C14 C13 -116.0(4)
Ta2 Ta1 C14 C13 52.2(4)
N1 Ta1 C14 C10 96.9(5)
N2 Ta1 C14 C10 -173.1(3)
N22 Ta1 C14 C10 -83.4(3)
N21 Ta1 C14 C10 -29.5(3)
C12 Ta1 C14 C10 78.5(3)
C13 Ta1 C14 C10 116.0(4)
C11 Ta1 C14 C10 36.4(3)
Ta2 Ta1 C14 C10 168.2(2)
N1 Ta1 C14 C19 -139.5(5)
N2 Ta1 C14 C19 -49.5(5)
N22 Ta1 C14 C19 40.3(5)
N21 Ta1 C14 C19 94.2(5)
C12 Ta1 C14 C19 -157.9(6)
C13 Ta1 C14 C19 -120.3(6)
C11 Ta1 C14 C19 160.1(6)
C10 Ta1 C14 C19 123.6(6)
Ta2 Ta1 C14 C19 -68.1(5)
N1 Ta1 N21 C20 120.7(3)
N2 Ta1 N21 C20 40.9(4)
N22 Ta1 N21 C20 -6.2(3)
C12 Ta1 N21 C20 -136.5(3)
C13 Ta1 N21 C20 -102.7(3)
C11 Ta1 N21 C20 -126.3(3)
C10 Ta1 N21 C20 -94.3(3)
C14 Ta1 N21 C20 -78.8(3)
Ta2 Ta1 N21 C20 87.3(3)
N1 Ta1 N21 C22 -33.3(6)
N2 Ta1 N21 C22 -113.0(6)
N22 Ta1 N21 C22 -160.1(6)
C12 Ta1 N21 C22 69.6(6)
C13 Ta1 N21 C22 103.4(6)
C11 Ta1 N21 C22 79.8(6)
C10 Ta1 N21 C22 111.8(6)
C14 Ta1 N21 C22 127.2(6)
Ta2 Ta1 N21 C22 -66.6(6)
N1 Ta1 N22 C20 -59.9(3)
N2 Ta1 N22 C20 -144.0(3)
N21 Ta1 N22 C20 6.1(3)
C12 Ta1 N22 C20 98.9(4)
C13 Ta1 N22 C20 131.4(3)
C11 Ta1 N22 C20 72.4(3)
C10 Ta1 N22 C20 88.1(3)
C14 Ta1 N22 C20 120.2(3)
Ta2 Ta1 N22 C20 -104.4(3)
N1 Ta1 N22 C25 107.9(4)
N2 Ta1 N22 C25 23.8(4)
N21 Ta1 N22 C25 174.0(5)
C12 Ta1 N22 C25 -93.3(5)
C13 Ta1 N22 C25 -60.8(5)
C11 Ta1 N22 C25 -119.8(4)
C10 Ta1 N22 C25 -104.1(4)
C14 Ta1 N22 C25 -72.0(4)
Ta2 Ta1 N22 C25 63.4(4)
C22 N21 C20 N22 171.2(4)
Ta1 N21 C20 N22 9.0(4)
C22 N21 C20 C21 -11.2(8)
Ta1 N21 C20 C21 -173.5(5)
C25 N22 C20 N21 -178.4(5)
Ta1 N22 C20 N21 -9.9(5)
C25 N22 C20 C21 4.1(8)
Ta1 N22 C20 C21 172.5(5)
C20 N21 C22 C23 -147.7(5)
Ta1 N21 C22 C23 1.5(8)
C20 N21 C22 C24 87.6(6)
Ta1 N21 C22 C24 -123.2(5)
C20 N22 C25 C26 67.1(7)
Ta1 N22 C25 C26 -97.6(5)
C20 N22 C25 C27 -62.3(7)
Ta1 N22 C25 C27 133.0(4)
N2 Ta2 C30 C31 -136.8(3)
N1 Ta2 C30 C31 4.0(4)
N42 Ta2 C30 C31 91.2(3)
N41 Ta2 C30 C31 148.2(3)
C33 Ta2 C30 C31 -77.3(4)
C34 Ta2 C30 C31 -116.2(5)
C32 Ta2 C30 C31 -36.5(3)
Ta1 Ta2 C30 C31 -42.7(6)
N2 Ta2 C30 C34 -20.6(4)
N1 Ta2 C30 C34 120.3(3)
N42 Ta2 C30 C34 -152.6(3)
N41 Ta2 C30 C34 -95.6(3)
C33 Ta2 C30 C34 38.9(3)
C32 Ta2 C30 C34 79.7(3)
C31 Ta2 C30 C34 116.2(5)
Ta1 Ta2 C30 C34 73.5(6)
N2 Ta2 C30 C35 101.0(5)
N1 Ta2 C30 C35 -118.2(5)
N42 Ta2 C30 C35 -31.0(5)
N41 Ta2 C30 C35 26.0(5)
C33 Ta2 C30 C35 160.5(6)
C34 Ta2 C30 C35 121.6(6)
C32 Ta2 C30 C35 -158.7(6)
C31 Ta2 C30 C35 -122.2(6)
Ta1 Ta2 C30 C35 -164.9(3)
C34 C30 C31 C32 -0.4(6)
C35 C30 C31 C32 -176.1(5)
Ta2 C30 C31 C32 63.2(4)
C34 C30 C31 C36 178.1(5)
C35 C30 C31 C36 2.5(9)
Ta2 C30 C31 C36 -118.2(6)
C34 C30 C31 Ta2 -63.6(3)
C35 C30 C31 Ta2 120.7(5)
N2 Ta2 C31 C30 92.1(5)
N1 Ta2 C31 C30 -176.8(3)
N42 Ta2 C31 C30 -86.3(3)
N41 Ta2 C31 C30 -33.1(3)
C33 Ta2 C31 C30 78.8(3)
C34 Ta2 C31 C30 36.6(3)
C32 Ta2 C31 C30 116.1(5)
Ta1 Ta2 C31 C30 163.7(2)
N2 Ta2 C31 C32 -24.0(6)
N1 Ta2 C31 C32 67.1(4)
N42 Ta2 C31 C32 157.6(3)
N41 Ta2 C31 C32 -149.2(3)
C33 Ta2 C31 C32 -37.3(3)
C34 Ta2 C31 C32 -79.5(4)
C30 Ta2 C31 C32 -116.1(5)
Ta1 Ta2 C31 C32 47.6(4)
N2 Ta2 C31 C36 -142.8(5)
N1 Ta2 C31 C36 -51.7(5)
N42 Ta2 C31 C36 38.8(5)
N41 Ta2 C31 C36 92.0(5)
C33 Ta2 C31 C36 -156.1(6)
C34 Ta2 C31 C36 161.7(6)
C32 Ta2 C31 C36 -118.8(7)
C30 Ta2 C31 C36 125.0(7)
Ta1 Ta2 C31 C36 -71.3(6)
C30 C31 C32 C33 -0.4(6)
C36 C31 C32 C33 -179.0(5)
Ta2 C31 C32 C33 64.2(4)
C30 C31 C32 C37 175.8(5)
C36 C31 C32 C37 -2.8(8)
Ta2 C31 C32 C37 -119.6(5)
C30 C31 C32 Ta2 -64.5(4)
C36 C31 C32 Ta2 116.8(5)
N2 Ta2 C32 C33 52.7(4)
N1 Ta2 C32 C33 132.1(3)
N42 Ta2 C32 C33 -140.0(3)
N41 Ta2 C32 C33 -72.8(4)
C34 Ta2 C32 C33 -38.9(3)
C30 Ta2 C32 C33 -79.2(4)
C31 Ta2 C32 C33 -115.1(5)
Ta1 Ta2 C32 C33 98.9(3)
N2 Ta2 C32 C31 167.8(3)
N1 Ta2 C32 C31 -112.8(4)
N42 Ta2 C32 C31 -24.9(4)
N41 Ta2 C32 C31 42.3(4)
C33 Ta2 C32 C31 115.1(5)
C34 Ta2 C32 C31 76.2(4)
C30 Ta2 C32 C31 35.9(3)
Ta1 Ta2 C32 C31 -146.0(3)
N2 Ta2 C32 C37 -70.1(6)
N1 Ta2 C32 C37 9.3(5)
N42 Ta2 C32 C37 97.1(5)
N41 Ta2 C32 C37 164.4(4)
C33 Ta2 C32 C37 -122.9(7)
C34 Ta2 C32 C37 -161.7(6)
C30 Ta2 C32 C37 158.0(6)
C31 Ta2 C32 C37 122.0(7)
Ta1 Ta2 C32 C37 -24.0(5)
C31 C32 C33 C34 1.0(6)
C37 C32 C33 C34 -175.0(5)
Ta2 C32 C33 C34 69.4(3)
C31 C32 C33 C38 167.9(5)
C37 C32 C33 C38 -8.1(9)
Ta2 C32 C33 C38 -123.8(6)
C31 C32 C33 Ta2 -68.3(4)
C37 C32 C33 Ta2 115.6(5)
N2 Ta2 C33 C32 -137.7(3)
N1 Ta2 C33 C32 -49.8(4)
N42 Ta2 C33 C32 58.8(4)
N41 Ta2 C33 C32 128.5(3)
C34 Ta2 C33 C32 113.0(5)
C30 Ta2 C33 C32 75.8(4)
C31 Ta2 C33 C32 36.5(3)
Ta1 Ta2 C33 C32 -93.8(3)
N2 Ta2 C33 C34 109.3(3)
N1 Ta2 C33 C34 -162.8(3)
N42 Ta2 C33 C34 -54.2(4)
N41 Ta2 C33 C34 15.4(4)
C32 Ta2 C33 C34 -113.0(5)
C30 Ta2 C33 C34 -37.2(3)
C31 Ta2 C33 C34 -76.5(4)
Ta1 Ta2 C33 C34 153.1(3)
N2 Ta2 C33 C38 -9.8(5)
N1 Ta2 C33 C38 78.1(5)
N42 Ta2 C33 C38 -173.3(4)
N41 Ta2 C33 C38 -103.7(5)
C34 Ta2 C33 C38 -119.1(7)
C32 Ta2 C33 C38 127.9(7)
C30 Ta2 C33 C38 -156.3(6)
C31 Ta2 C33 C38 164.4(6)
Ta1 Ta2 C33 C38 34.0(5)
C31 C30 C34 C33 1.1(6)
C35 C30 C34 C33 176.6(5)
Ta2 C30 C34 C33 -65.4(3)
C31 C30 C34 C39 -171.0(5)
C35 C30 C34 C39 4.6(8)
Ta2 C30 C34 C39 122.6(5)
C31 C30 C34 Ta2 66.5(4)
C35 C30 C34 Ta2 -118.0(5)
C32 C33 C34 C30 -1.3(6)
C38 C33 C34 C30 -169.2(5)
Ta2 C33 C34 C30 69.2(3)
C32 C33 C34 C39 171.0(5)
C38 C33 C34 C39 3.1(8)
Ta2 C33 C34 C39 -118.5(5)
C32 C33 C34 Ta2 -70.5(4)
C38 C33 C34 Ta2 121.6(5)
N2 Ta2 C34 C30 166.4(3)
N1 Ta2 C34 C30 -88.8(4)
N42 Ta2 C34 C30 29.9(3)
N41 Ta2 C34 C30 80.4(3)
C33 Ta2 C34 C30 -113.3(5)
C32 Ta2 C34 C30 -75.7(3)
C31 Ta2 C34 C30 -35.8(3)
Ta1 Ta2 C34 C30 -154.1(2)
N2 Ta2 C34 C33 -80.3(4)
N1 Ta2 C34 C33 24.6(5)
N42 Ta2 C34 C33 143.2(3)
N41 Ta2 C34 C33 -166.3(4)
C32 Ta2 C34 C33 37.7(3)
C30 Ta2 C34 C33 113.3(5)
C31 Ta2 C34 C33 77.6(4)
Ta1 Ta2 C34 C33 -40.7(4)
N2 Ta2 C34 C39 40.0(5)
N1 Ta2 C34 C39 144.8(4)
N42 Ta2 C34 C39 -96.5(5)
N41 Ta2 C34 C39 -46.1(4)
C33 Ta2 C34 C39 120.3(6)
C32 Ta2 C34 C39 157.9(5)
C30 Ta2 C34 C39 -126.4(6)
C31 Ta2 C34 C39 -162.2(5)
Ta1 Ta2 C34 C39 79.5(5)
N2 Ta2 N41 C40 121.3(3)
N1 Ta2 N41 C40 40.9(4)
N42 Ta2 N41 C40 -6.3(3)
C33 Ta2 N41 C40 -136.7(3)
C34 Ta2 N41 C40 -128.2(3)
C32 Ta2 N41 C40 -101.2(3)
C30 Ta2 N41 C40 -96.0(3)
C31 Ta2 N41 C40 -79.3(3)
Ta1 Ta2 N41 C40 87.5(3)
N2 Ta2 N41 C42 -33.9(6)
N1 Ta2 N41 C42 -114.3(6)
N42 Ta2 N41 C42 -161.4(6)
C33 Ta2 N41 C42 68.2(6)
C34 Ta2 N41 C42 76.7(6)
C32 Ta2 N41 C42 103.7(6)
C30 Ta2 N41 C42 108.8(6)
C31 Ta2 N41 C42 125.6(5)
Ta1 Ta2 N41 C42 -67.6(6)
N2 Ta2 N42 C40 -59.0(3)
N1 Ta2 N42 C40 -143.7(3)
N41 Ta2 N42 C40 6.4(3)
C33 Ta2 N42 C40 102.5(4)
C34 Ta2 N42 C40 73.3(3)
C32 Ta2 N42 C40 133.1(3)
C30 Ta2 N42 C40 88.7(3)
C31 Ta2 N42 C40 120.2(3)
Ta1 Ta2 N42 C40 -104.0(3)
N2 Ta2 N42 C45 105.2(4)
N1 Ta2 N42 C45 20.5(5)
N41 Ta2 N42 C45 170.6(5)
C33 Ta2 N42 C45 -93.3(5)
C34 Ta2 N42 C45 -122.5(4)
C32 Ta2 N42 C45 -62.7(5)
C30 Ta2 N42 C45 -107.0(5)
C31 Ta2 N42 C45 -75.5(5)
Ta1 Ta2 N42 C45 60.2(4)
C42 N41 C40 N42 173.2(4)
Ta2 N41 C40 N42 9.3(4)
C42 N41 C40 C41 -5.1(7)
Ta2 N41 C40 C41 -169.1(4)
C45 N42 C40 N41 -175.6(4)
Ta2 N42 C40 N41 -10.5(4)
C45 N42 C40 C41 2.6(8)
Ta2 N42 C40 C41 167.8(4)
C40 N41 C42 C44 87.6(6)
Ta2 N41 C42 C44 -121.7(5)
C40 N41 C42 C43 -148.0(5)
Ta2 N41 C42 C43 2.7(8)
C40 N42 C45 C47 -64.4(7)
Ta2 N42 C45 C47 135.0(5)
C40 N42 C45 C46 65.0(7)
Ta2 N42 C45 C46 -95.6(5)
N4 Ta3 Ta4 N3 172.9(2)
N62 Ta3 Ta4 N3 -74.4(2)
N61 Ta3 Ta4 N3 -134.6(2)
C53 Ta3 Ta4 N3 86.1(2)
C54 Ta3 Ta4 N3 111.6(3)
C52 Ta3 Ta4 N3 49.1(2)
C50 Ta3 Ta4 N3 67.1(5)
C51 Ta3 Ta4 N3 26.4(2)
N3 Ta3 Ta4 N4 -172.9(2)
N62 Ta3 Ta4 N4 112.8(2)
N61 Ta3 Ta4 N4 52.5(2)
C53 Ta3 Ta4 N4 -86.8(2)
C54 Ta3 Ta4 N4 -61.3(3)
C52 Ta3 Ta4 N4 -123.8(2)
C50 Ta3 Ta4 N4 -105.8(5)
C51 Ta3 Ta4 N4 -146.5(2)
N4 Ta3 Ta4 N82 -67.8(2)
N3 Ta3 Ta4 N82 119.3(2)
N62 Ta3 Ta4 N82 44.98(16)
N61 Ta3 Ta4 N82 -15.30(16)
C53 Ta3 Ta4 N82 -154.54(18)
C54 Ta3 Ta4 N82 -129.1(2)
C52 Ta3 Ta4 N82 168.45(17)
C50 Ta3 Ta4 N82 -173.6(5)
C51 Ta3 Ta4 N82 145.7(2)
N4 Ta3 Ta4 N81 -130.2(2)
N3 Ta3 Ta4 N81 56.9(2)
N62 Ta3 Ta4 N81 -17.41(16)
N61 Ta3 Ta4 N81 -77.69(15)
C53 Ta3 Ta4 N81 143.07(17)
C54 Ta3 Ta4 N81 168.5(2)
C52 Ta3 Ta4 N81 106.06(16)
C50 Ta3 Ta4 N81 124.0(5)
C51 Ta3 Ta4 N81 83.3(2)
N4 Ta3 Ta4 C73 95.1(2)
N3 Ta3 Ta4 C73 -77.8(2)
N62 Ta3 Ta4 C73 -152.15(17)
N61 Ta3 Ta4 C73 147.57(17)
C53 Ta3 Ta4 C73 8.33(18)
C54 Ta3 Ta4 C73 33.8(2)
C52 Ta3 Ta4 C73 -28.68(18)
C50 Ta3 Ta4 C73 -10.7(5)
C51 Ta3 Ta4 C73 -51.4(2)
N4 Ta3 Ta4 C72 59.2(2)
N3 Ta3 Ta4 C72 -113.7(2)
N62 Ta3 Ta4 C72 171.92(17)
N61 Ta3 Ta4 C72 111.64(17)
C53 Ta3 Ta4 C72 -27.60(18)
C54 Ta3 Ta4 C72 -2.1(2)
C52 Ta3 Ta4 C72 -64.61(18)
C50 Ta3 Ta4 C72 -46.6(5)
C51 Ta3 Ta4 C72 -87.4(2)
N4 Ta3 Ta4 C74 116.2(2)
N3 Ta3 Ta4 C74 -56.7(2)
N62 Ta3 Ta4 C74 -131.1(2)
N61 Ta3 Ta4 C74 168.6(2)
C53 Ta3 Ta4 C74 29.4(2)
C54 Ta3 Ta4 C74 54.9(3)
C52 Ta3 Ta4 C74 -7.6(2)
C50 Ta3 Ta4 C74 10.4(5)
C51 Ta3 Ta4 C74 -30.4(2)
N4 Ta3 Ta4 C71 33.3(2)
N3 Ta3 Ta4 C71 -139.6(2)
N62 Ta3 Ta4 C71 146.07(19)
N61 Ta3 Ta4 C71 85.79(19)
C53 Ta3 Ta4 C71 -53.4(2)
C54 Ta3 Ta4 C71 -28.0(2)
C52 Ta3 Ta4 C71 -90.5(2)
C50 Ta3 Ta4 C71 -72.5(5)
C51 Ta3 Ta4 C71 -113.2(2)
N4 Ta3 Ta4 C70 59.2(4)
N3 Ta3 Ta4 C70 -113.7(4)
N62 Ta3 Ta4 C70 171.9(4)
N61 Ta3 Ta4 C70 111.7(4)
C53 Ta3 Ta4 C70 -27.6(4)
C54 Ta3 Ta4 C70 -2.1(4)
C52 Ta3 Ta4 C70 -64.6(4)
C50 Ta3 Ta4 C70 -46.6(6)
C51 Ta3 Ta4 C70 -87.4(4)
N4 Ta4 N3 Ta3 4.79(16)
N82 Ta4 N3 Ta3 -80.0(2)
N81 Ta4 N3 Ta3 -130.83(16)
C73 Ta4 N3 Ta3 114.42(17)
C72 Ta4 N3 Ta3 87.0(2)
C74 Ta4 N3 Ta3 146.42(15)
C71 Ta4 N3 Ta3 98.8(3)
C70 Ta4 N3 Ta3 155.47(18)
N4 Ta3 N3 Ta4 -4.88(16)
N62 Ta3 N3 Ta4 111.99(16)
N61 Ta3 N3 Ta4 74.2(3)
C53 Ta3 N3 Ta4 -108.55(17)
C54 Ta3 N3 Ta4 -119.0(2)
C52 Ta3 N3 Ta4 -135.82(18)
C50 Ta3 N3 Ta4 -162.47(17)
C51 Ta3 N3 Ta4 -162.81(16)
N3 Ta3 N4 Ta4 4.81(16)
N62 Ta3 N4 Ta4 -84.47(19)
N61 Ta3 N4 Ta4 -133.98(16)
C53 Ta3 N4 Ta4 108.31(18)
C54 Ta3 N4 Ta4 142.61(17)
C52 Ta3 N4 Ta4 82.8(2)
C50 Ta3 N4 Ta4 158.7(2)
C51 Ta3 N4 Ta4 107.9(4)
N3 Ta4 N4 Ta3 -4.87(16)
N82 Ta4 N4 Ta3 117.45(17)
N81 Ta4 N4 Ta3 78.3(2)
C73 Ta4 N4 Ta3 -102.39(18)
C72 Ta4 N4 Ta3 -125.90(18)
C74 Ta4 N4 Ta3 -119.9(2)
C71 Ta4 N4 Ta3 -156.54(16)
C70 Ta4 N4 Ta3 -161.99(14)
N4 Ta3 C50 C54 -29.7(5)
N3 Ta3 C50 C54 115.0(3)
N62 Ta3 C50 C54 -156.8(3)
N61 Ta3 C50 C54 -99.8(3)
C53 Ta3 C50 C54 38.3(3)
C52 Ta3 C50 C54 81.0(4)
C51 Ta3 C50 C54 115.7(5)
Ta4 Ta3 C50 C54 60.2(6)
N4 Ta3 C50 C51 -145.4(3)
N3 Ta3 C50 C51 -0.7(4)
N62 Ta3 C50 C51 87.5(3)
N61 Ta3 C50 C51 144.5(3)
C53 Ta3 C50 C51 -77.4(3)
C54 Ta3 C50 C51 -115.7(5)
C52 Ta3 C50 C51 -34.7(3)
Ta4 Ta3 C50 C51 -55.5(7)
N4 Ta3 C50 C55 93.2(5)
N3 Ta3 C50 C55 -122.0(5)
N62 Ta3 C50 C55 -33.9(5)
N61 Ta3 C50 C55 23.1(4)
C53 Ta3 C50 C55 161.2(5)
C54 Ta3 C50 C55 122.9(6)
C52 Ta3 C50 C55 -156.1(5)
C51 Ta3 C50 C55 -121.4(6)
Ta4 Ta3 C50 C55 -176.9(3)
C54 C50 C51 C52 -0.1(6)
C55 C50 C51 C52 -177.8(5)
Ta3 C50 C51 C52 62.5(4)
C54 C50 C51 C56 175.5(5)
C55 C50 C51 C56 -2.2(8)
Ta3 C50 C51 C56 -121.9(5)
C54 C50 C51 Ta3 -62.6(3)
C55 C50 C51 Ta3 119.7(5)
N4 Ta3 C51 C52 -39.2(6)
N3 Ta3 C51 C52 61.2(3)
N62 Ta3 C51 C52 151.8(3)
N61 Ta3 C51 C52 -154.2(3)
C53 Ta3 C51 C52 -39.8(3)
C54 Ta3 C51 C52 -81.7(3)
C50 Ta3 C51 C52 -118.3(5)
Ta4 Ta3 C51 C52 43.5(4)
N4 Ta3 C51 C50 79.1(6)
N3 Ta3 C51 C50 179.5(3)
N62 Ta3 C51 C50 -89.9(3)
N61 Ta3 C51 C50 -35.9(3)
C53 Ta3 C51 C50 78.6(3)
C54 Ta3 C51 C50 36.6(3)
C52 Ta3 C51 C50 118.3(5)
Ta4 Ta3 C51 C50 161.8(3)
N4 Ta3 C51 C56 -157.0(5)
N3 Ta3 C51 C56 -56.6(5)
N62 Ta3 C51 C56 34.0(5)
N61 Ta3 C51 C56 88.0(5)
C53 Ta3 C51 C56 -157.5(6)
C54 Ta3 C51 C56 160.5(6)
C52 Ta3 C51 C56 -117.8(6)
C50 Ta3 C51 C56 123.9(7)
Ta4 Ta3 C51 C56 -74.3(5)
C50 C51 C52 C53 -0.5(6)
C56 C51 C52 C53 -176.3(5)
Ta3 C51 C52 C53 63.5(3)
C50 C51 C52 C57 175.0(5)
C56 C51 C52 C57 -0.8(8)
Ta3 C51 C52 C57 -121.0(5)
C50 C51 C52 Ta3 -64.0(4)
C56 C51 C52 Ta3 120.2(5)
N4 Ta3 C52 C51 161.7(3)
N3 Ta3 C52 C51 -119.5(3)
N62 Ta3 C52 C51 -30.6(3)
N61 Ta3 C52 C51 34.1(4)
C53 Ta3 C52 C51 113.2(5)
C54 Ta3 C52 C51 74.7(3)
C50 Ta3 C52 C51 35.1(3)
Ta4 Ta3 C52 C51 -150.4(3)
N4 Ta3 C52 C53 48.5(4)
N3 Ta3 C52 C53 127.3(3)
N62 Ta3 C52 C53 -143.8(3)
N61 Ta3 C52 C53 -79.1(3)
C54 Ta3 C52 C53 -38.5(3)
C50 Ta3 C52 C53 -78.1(3)
C51 Ta3 C52 C53 -113.2(5)
Ta4 Ta3 C52 C53 96.4(3)
N4 Ta3 C52 C57 -72.2(5)
N3 Ta3 C52 C57 6.6(4)
N62 Ta3 C52 C57 95.5(5)
N61 Ta3 C52 C57 160.2(4)
C53 Ta3 C52 C57 -120.7(6)
C54 Ta3 C52 C57 -159.2(5)
C50 Ta3 C52 C57 161.2(5)
C51 Ta3 C52 C57 126.1(6)
Ta4 Ta3 C52 C57 -24.3(5)
C51 C52 C53 C54 1.0(5)
C57 C52 C53 C54 -174.5(5)
Ta3 C52 C53 C54 70.4(3)
C51 C52 C53 C58 165.8(5)
C57 C52 C53 C58 -9.7(8)
Ta3 C52 C53 C58 -124.8(5)
C51 C52 C53 Ta3 -69.4(3)
C57 C52 C53 Ta3 115.0(5)
N4 Ta3 C53 C54 104.3(3)
N3 Ta3 C53 C54 -166.8(3)
N62 Ta3 C53 C54 -58.9(4)
N61 Ta3 C53 C54 11.1(3)
C52 Ta3 C53 C54 -112.1(4)
C50 Ta3 C53 C54 -36.5(3)
C51 Ta3 C53 C54 -75.9(3)
Ta4 Ta3 C53 C54 149.2(3)
N4 Ta3 C53 C52 -143.6(3)
N3 Ta3 C53 C52 -54.7(3)
N62 Ta3 C53 C52 53.2(4)
N61 Ta3 C53 C52 123.2(3)
C54 Ta3 C53 C52 112.1(4)
C50 Ta3 C53 C52 75.5(3)
C51 Ta3 C53 C52 36.2(3)
Ta4 Ta3 C53 C52 -98.7(3)
N4 Ta3 C53 C58 -19.4(5)
N3 Ta3 C53 C58 69.5(5)
N62 Ta3 C53 C58 177.4(4)
N61 Ta3 C53 C58 -112.6(5)
C54 Ta3 C53 C58 -123.7(6)
C52 Ta3 C53 C58 124.2(6)
C50 Ta3 C53 C58 -160.2(6)
C51 Ta3 C53 C58 160.4(6)
Ta4 Ta3 C53 C58 25.5(5)
C51 C50 C54 C53 0.7(5)
C55 C50 C54 C53 178.3(5)
Ta3 C50 C54 C53 -65.2(3)
C51 C50 C54 C59 -175.4(5)
C55 C50 C54 C59 2.1(8)
Ta3 C50 C54 C59 118.6(5)
C51 C50 C54 Ta3 66.0(3)
C55 C50 C54 Ta3 -116.5(5)
C52 C53 C54 C50 -1.1(5)
C58 C53 C54 C50 -165.8(5)
Ta3 C53 C54 C50 70.2(3)
C52 C53 C54 C59 175.3(4)
C58 C53 C54 C59 10.6(8)
Ta3 C53 C54 C59 -113.4(5)
C52 C53 C54 Ta3 -71.3(3)
C58 C53 C54 Ta3 124.0(5)
N4 Ta3 C54 C50 159.7(3)
N3 Ta3 C54 C50 -95.6(4)
N62 Ta3 C54 C50 25.6(4)
N61 Ta3 C54 C50 75.6(3)
C53 Ta3 C54 C50 -114.3(4)
C52 Ta3 C54 C50 -74.9(3)
C51 Ta3 C54 C50 -36.2(3)
Ta4 Ta3 C54 C50 -160.7(3)
N4 Ta3 C54 C53 -86.0(3)
N3 Ta3 C54 C53 18.7(4)
N62 Ta3 C54 C53 139.9(3)
N61 Ta3 C54 C53 -170.1(3)
C52 Ta3 C54 C53 39.4(3)
C50 Ta3 C54 C53 114.3(4)
C51 Ta3 C54 C53 78.1(3)
Ta4 Ta3 C54 C53 -46.3(4)
N4 Ta3 C54 C59 32.2(5)
N3 Ta3 C54 C59 136.9(4)
N62 Ta3 C54 C59 -101.8(4)
N61 Ta3 C54 C59 -51.9(4)
C53 Ta3 C54 C59 118.2(6)
C52 Ta3 C54 C59 157.6(5)
C50 Ta3 C54 C59 -127.5(6)
C51 Ta3 C54 C59 -163.7(5)
Ta4 Ta3 C54 C59 71.9(5)
N4 Ta3 N61 C60 121.0(3)
N3 Ta3 N61 C60 42.1(4)
N62 Ta3 N61 C60 -4.9(3)
C53 Ta3 N61 C60 -134.9(3)
C54 Ta3 N61 C60 -128.8(3)
C52 Ta3 N61 C60 -96.6(3)
C50 Ta3 N61 C60 -97.4(3)
C51 Ta3 N61 C60 -79.3(3)
Ta4 Ta3 N61 C60 88.0(3)
N4 Ta3 N61 C62 -34.4(6)
N3 Ta3 N61 C62 -113.2(6)
N62 Ta3 N61 C62 -160.3(6)
C53 Ta3 N61 C62 69.8(6)
C54 Ta3 N61 C62 75.9(6)
C52 Ta3 N61 C62 108.1(6)
C50 Ta3 N61 C62 107.2(6)
C51 Ta3 N61 C62 125.4(6)
Ta4 Ta3 N61 C62 -67.4(6)
N4 Ta3 N62 C60 -60.1(3)
N3 Ta3 N62 C60 -145.8(3)
N61 Ta3 N62 C60 4.9(3)
C53 Ta3 N62 C60 101.6(3)
C54 Ta3 N62 C60 70.5(3)
C52 Ta3 N62 C60 130.4(3)
C50 Ta3 N62 C60 83.7(3)
C51 Ta3 N62 C60 115.2(3)
Ta4 Ta3 N62 C60 -105.2(3)
N4 Ta3 N62 C65 109.4(4)
N3 Ta3 N62 C65 23.8(4)
N61 Ta3 N62 C65 174.4(5)
C53 Ta3 N62 C65 -88.9(5)
C54 Ta3 N62 C65 -119.9(4)
C52 Ta3 N62 C65 -60.0(4)
C50 Ta3 N62 C65 -106.7(4)
C51 Ta3 N62 C65 -75.3(4)
Ta4 Ta3 N62 C65 64.3(4)
C62 N61 C60 N62 171.3(4)
Ta3 N61 C60 N62 7.2(4)
C62 N61 C60 C61 -6.6(7)
Ta3 N61 C60 C61 -170.7(5)
C65 N62 C60 N61 -178.4(4)
Ta3 N62 C60 N61 -8.1(4)
C65 N62 C60 C61 -0.5(8)
Ta3 N62 C60 C61 169.8(4)
C60 N61 C62 C63 -145.3(5)
Ta3 N61 C62 C63 5.7(8)
C60 N61 C62 C64 89.1(6)
Ta3 N61 C62 C64 -120.0(6)
C60 N62 C65 C66 68.1(6)
Ta3 N62 C65 C66 -99.0(5)
C60 N62 C65 C67 -60.6(7)
Ta3 N62 C65 C67 132.3(4)
N3 Ta4 C70 C71 -131.6(3)
N4 Ta4 C70 C71 10.3(4)
N82 Ta4 C70 C71 93.1(3)
N81 Ta4 C70 C71 152.0(3)
C73 Ta4 C70 C71 -78.3(3)
C72 Ta4 C70 C71 -36.5(3)
C74 Ta4 C70 C71 -115.4(4)
Ta3 Ta4 C70 C71 -36.5(6)
N3 Ta4 C70 C74 -16.2(4)
N4 Ta4 C70 C74 125.7(3)
N82 Ta4 C70 C74 -151.5(3)
N81 Ta4 C70 C74 -92.6(3)
C73 Ta4 C70 C74 37.1(3)
C72 Ta4 C70 C74 78.9(3)
C71 Ta4 C70 C74 115.4(4)
Ta3 Ta4 C70 C74 78.9(5)
N3 Ta4 C70 C75 107.2(4)
N4 Ta4 C70 C75 -110.9(4)
N82 Ta4 C70 C75 -28.1(4)
N81 Ta4 C70 C75 30.8(4)
C73 Ta4 C70 C75 160.4(5)
C72 Ta4 C70 C75 -157.7(5)
C74 Ta4 C70 C75 123.4(6)
C71 Ta4 C70 C75 -121.2(5)
Ta3 Ta4 C70 C75 -157.7(3)
C74 C70 C71 C72 -0.4(6)
C75 C70 C71 C72 -178.8(5)
Ta4 C70 C71 C72 63.3(3)
C74 C70 C71 C76 177.7(5)
C75 C70 C71 C76 -0.7(8)
Ta4 C70 C71 C76 -118.6(5)
C74 C70 C71 Ta4 -63.7(3)
C75 C70 C71 Ta4 117.9(5)
N3 Ta4 C71 C72 -19.3(5)
N4 Ta4 C71 C72 71.9(3)
N82 Ta4 C71 C72 159.7(3)
N81 Ta4 C71 C72 -145.7(3)
C73 Ta4 C71 C72 -38.5(3)
C74 Ta4 C71 C72 -79.5(3)
C70 Ta4 C71 C72 -116.3(4)
Ta3 Ta4 C71 C72 50.1(4)
N3 Ta4 C71 C70 97.0(4)
N4 Ta4 C71 C70 -171.8(3)
N82 Ta4 C71 C70 -84.0(3)
N81 Ta4 C71 C70 -29.3(3)
C73 Ta4 C71 C70 77.9(3)
C72 Ta4 C71 C70 116.3(4)
C74 Ta4 C71 C70 36.9(3)
Ta3 Ta4 C71 C70 166.4(2)
N3 Ta4 C71 C76 -137.8(4)
N4 Ta4 C71 C76 -46.6(4)
N82 Ta4 C71 C76 41.2(4)
N81 Ta4 C71 C76 95.9(4)
C73 Ta4 C71 C76 -156.9(5)
C72 Ta4 C71 C76 -118.5(5)
C74 Ta4 C71 C76 162.1(5)
C70 Ta4 C71 C76 125.2(5)
Ta3 Ta4 C71 C76 -68.4(4)
C70 C71 C72 C73 -0.7(6)
C76 C71 C72 C73 -178.9(5)
Ta4 C71 C72 C73 65.2(3)
C70 C71 C72 C77 172.8(5)
C76 C71 C72 C77 -5.4(8)
Ta4 C71 C72 C77 -121.2(5)
C70 C71 C72 Ta4 -66.0(4)
C76 C71 C72 Ta4 115.8(5)
N3 Ta4 C72 C71 169.6(3)
N4 Ta4 C72 C71 -108.7(3)
N82 Ta4 C72 C71 -22.8(3)
N81 Ta4 C72 C71 47.7(4)
C73 Ta4 C72 C71 114.0(4)
C74 Ta4 C72 C71 76.0(3)
C70 Ta4 C72 C71 36.0(3)
Ta3 Ta4 C72 C71 -144.0(3)
N3 Ta4 C72 C73 55.6(3)
N4 Ta4 C72 C73 137.3(3)
N82 Ta4 C72 C73 -136.8(3)
N81 Ta4 C72 C73 -66.3(3)
C74 Ta4 C72 C73 -38.0(3)
C71 Ta4 C72 C73 -114.0(4)
C70 Ta4 C72 C73 -78.0(3)
Ta3 Ta4 C72 C73 102.0(3)
N3 Ta4 C72 C77 -68.0(5)
N4 Ta4 C72 C77 13.7(4)
N82 Ta4 C72 C77 99.7(4)
N81 Ta4 C72 C77 170.1(4)
C73 Ta4 C72 C77 -123.6(6)
C74 Ta4 C72 C77 -161.5(5)
C71 Ta4 C72 C77 122.5(6)
C70 Ta4 C72 C77 158.4(5)
Ta3 Ta4 C72 C77 -21.6(5)
C71 C72 C73 C74 1.6(6)
C77 C72 C73 C74 -171.6(5)
Ta4 C72 C73 C74 70.6(3)
C71 C72 C73 C78 169.5(5)
C77 C72 C73 C78 -3.8(9)
Ta4 C72 C73 C78 -121.6(5)
C71 C72 C73 Ta4 -69.0(3)
C77 C72 C73 Ta4 117.8(5)
N3 Ta4 C73 C74 113.2(3)
N4 Ta4 C73 C74 -159.0(3)
N82 Ta4 C73 C74 -48.8(4)
N81 Ta4 C73 C74 20.5(3)
C72 Ta4 C73 C74 -112.9(4)
C71 Ta4 C73 C74 -75.9(3)
C70 Ta4 C73 C74 -36.3(3)
Ta3 Ta4 C73 C74 155.6(2)
N3 Ta4 C73 C72 -133.9(3)
N4 Ta4 C73 C72 -46.1(3)
N82 Ta4 C73 C72 64.1(4)
N81 Ta4 C73 C72 133.4(3)
C74 Ta4 C73 C72 112.9(4)
C71 Ta4 C73 C72 37.0(3)
C70 Ta4 C73 C72 76.6(3)
Ta3 Ta4 C73 C72 -91.5(3)
N3 Ta4 C73 C78 -7.8(4)
N4 Ta4 C73 C78 80.1(4)
N82 Ta4 C73 C78 -169.7(4)
N81 Ta4 C73 C78 -100.4(4)
C72 Ta4 C73 C78 126.2(5)
C74 Ta4 C73 C78 -120.9(6)
C71 Ta4 C73 C78 163.2(5)
C70 Ta4 C73 C78 -157.2(5)
Ta3 Ta4 C73 C78 34.7(4)
C72 C73 C74 C70 -1.9(5)
C78 C73 C74 C70 -170.6(5)
Ta4 C73 C74 C70 67.5(3)
C72 C73 C74 C79 169.0(5)
C78 C73 C74 C79 0.3(8)
Ta4 C73 C74 C79 -121.6(5)
C72 C73 C74 Ta4 -69.4(3)
C78 C73 C74 Ta4 122.0(5)
C71 C70 C74 C73 1.5(5)
C75 C70 C74 C73 179.7(5)
Ta4 C70 C74 C73 -63.4(3)
C71 C70 C74 C79 -169.2(5)
C75 C70 C74 C79 9.1(8)
Ta4 C70 C74 C79 125.9(5)
C71 C70 C74 Ta4 64.9(3)
C75 C70 C74 Ta4 -116.8(5)
N3 Ta4 C74 C73 -75.0(3)
N4 Ta4 C74 C73 31.5(4)
N82 Ta4 C74 C73 146.4(3)
N81 Ta4 C74 C73 -161.4(3)
C72 Ta4 C74 C73 38.8(3)
C71 Ta4 C74 C73 79.2(3)
C70 Ta4 C74 C73 115.7(4)
Ta3 Ta4 C74 C73 -37.6(4)
N3 Ta4 C74 C70 169.3(3)
N4 Ta4 C74 C70 -84.3(4)
N82 Ta4 C74 C70 30.7(3)
N81 Ta4 C74 C70 82.9(3)
C73 Ta4 C74 C70 -115.7(4)
C72 Ta4 C74 C70 -76.9(3)
C71 Ta4 C74 C70 -36.5(3)
Ta3 Ta4 C74 C70 -153.4(2)
N3 Ta4 C74 C79 43.6(5)
N4 Ta4 C74 C79 150.1(4)
N82 Ta4 C74 C79 -95.0(4)
N81 Ta4 C74 C79 -42.7(4)
C73 Ta4 C74 C79 118.6(5)
C72 Ta4 C74 C79 157.4(5)
C71 Ta4 C74 C79 -162.2(5)
C70 Ta4 C74 C79 -125.7(6)
Ta3 Ta4 C74 C79 81.0(5)
N3 Ta4 N81 C80 125.1(3)
N4 Ta4 N81 C80 43.5(4)
N82 Ta4 N81 C80 -4.3(3)
C73 Ta4 N81 C80 -135.8(3)
C72 Ta4 N81 C80 -102.0(3)
C74 Ta4 N81 C80 -124.8(3)
C71 Ta4 N81 C80 -77.3(3)
C70 Ta4 N81 C80 -92.5(3)
Ta3 Ta4 N81 C80 90.2(3)
N3 Ta4 N81 C82 -35.5(5)
N4 Ta4 N81 C82 -117.1(5)
N82 Ta4 N81 C82 -164.9(6)
C73 Ta4 N81 C82 63.6(6)
C72 Ta4 N81 C82 97.4(6)
C74 Ta4 N81 C82 74.6(5)
C71 Ta4 N81 C82 122.1(5)
C70 Ta4 N81 C82 106.9(5)
Ta3 Ta4 N81 C82 -70.4(5)
N3 Ta4 N82 C80 -61.3(3)
N4 Ta4 N82 C80 -144.2(3)
N81 Ta4 N82 C80 4.3(3)
C73 Ta4 N82 C80 97.6(3)
C72 Ta4 N82 C80 131.3(3)
C74 Ta4 N82 C80 71.6(3)
C71 Ta4 N82 C80 119.3(3)
C70 Ta4 N82 C80 87.4(3)
Ta3 Ta4 N82 C80 -105.8(3)
N3 Ta4 N82 C85 106.1(5)
N4 Ta4 N82 C85 23.1(5)
N81 Ta4 N82 C85 171.7(5)
C73 Ta4 N82 C85 -95.0(5)
C72 Ta4 N82 C85 -61.3(5)
C74 Ta4 N82 C85 -121.1(4)
C71 Ta4 N82 C85 -73.3(5)
C70 Ta4 N82 C85 -105.2(5)
Ta3 Ta4 N82 C85 61.6(5)
C82 N81 C80 N82 173.1(4)
Ta4 N81 C80 N82 6.4(4)
C82 N81 C80 C81 -5.9(7)
Ta4 N81 C80 C81 -172.5(4)
C85 N82 C80 N81 -175.6(4)
Ta4 N82 C80 N81 -6.9(4)
C85 N82 C80 C81 3.4(8)
Ta4 N82 C80 C81 172.1(4)
C80 N81 C82 C83 -148.5(5)
Ta4 N81 C82 C83 8.5(8)
C80 N81 C82 C84 86.1(6)
Ta4 N81 C82 C84 -116.9(5)
C80 N82 C85 C86 66.2(6)
Ta4 N82 C85 C86 -98.1(5)
C80 N82 C85 C87 -62.7(7)
Ta4 N82 C85 C87 133.0(4)
